data_7710709
loop_
_publ_author_name
'Xing, Tian'
'Frese, Josef W. A.'
'Derbyshire, Max'
'Glenister, Mollie A.'
'Elsegood, Mark R. J.'
'Redshaw, Carl'

_publ_section_title
;
 Trinuclear zinc calix[4]arenes: synthesis, structure, and ring opening
 polymerization studies.
;
_journal_name_full 'Dalton transactions (Cambridge, England : 2003)'
_journal_paper_doi 10.1039/d2dt01496c
_journal_year 2022
_chemical_formula_moiety 'C122 H138 F15 N3 O11 Zn6, 3(C2 H3 N)'
_chemical_formula_sum 'C128 H147 F15 N6 O11 Zn6'
_chemical_formula_weight 2622.73
_space_group_crystal_system triclinic
_space_group_IT_number 2
_space_group_name_Hall '-P 1'
_space_group_name_H-M_alt 'P -1'
_atom_sites_solution_hydrogens mixed
_atom_sites_solution_primary iterative
_audit_creation_method SHELXL-2018/3
_audit_update_record
;
2022-01-07 deposited with the CCDC.	2022-07-11 downloaded from the CCDC.
;
_cell_angle_alpha 70.6500(15)
_cell_angle_beta 79.6723(14)
_cell_angle_gamma 67.7528(16)
_cell_formula_units_Z 2
_cell_length_a 14.8407(3)
_cell_length_b 18.8517(3)
_cell_length_c 25.1416(4)
_cell_measurement_reflns_used 32060
_cell_measurement_temperature 100(2)
_cell_measurement_theta_max 29.17
_cell_measurement_theta_min 1.63
_cell_volume 6130.9(2)
_computing_cell_refinement 'CrysAlisPro 1.171.41.113a (Rigaku OD, 2021)'
_computing_data_collection 'CrysAlisPro 1.171.41.113a (Rigaku OD, 2021)'
_computing_data_reduction 'CrysAlisPro 1.171.41.113a (Rigaku OD, 2021)'
_computing_molecular_graphics 'Bruker SHELXTL'
_computing_publication_material 'Bruker SHELXTL'
_computing_structure_refinement 'SHELXL-2018/3 (Sheldrick, 2018)'
_computing_structure_solution 'SHELXT-2018/2 (Sheldrick, 2015)'
_diffrn_ambient_temperature 100(2)
_diffrn_detector_area_resol_mean 10
_diffrn_measured_fraction_theta_full 1.000
_diffrn_measured_fraction_theta_max 1.000
_diffrn_measurement_device 'four-circle diffractometer'
_diffrn_measurement_device_type
; 
Rigaku FRE+ equipped with Arc)Sec VHF Varimax confocal mirrors and an UG2 
goniometer and HyPix 6000HE detector 
;
_diffrn_measurement_method 'profile data from \w-scans'
_diffrn_radiation_collimation 0.2
_diffrn_radiation_type MoK\a
_diffrn_radiation_wavelength 0.71073
_diffrn_reflns_av_R_equivalents 0.0797
_diffrn_reflns_av_unetI/netI 0.0697
_diffrn_reflns_Laue_measured_fraction_full 1.000
_diffrn_reflns_Laue_measured_fraction_max 1.000
_diffrn_reflns_limit_h_max 18
_diffrn_reflns_limit_h_min -18
_diffrn_reflns_limit_k_max 23
_diffrn_reflns_limit_k_min -23
_diffrn_reflns_limit_l_max 31
_diffrn_reflns_limit_l_min -31
_diffrn_reflns_number 126539
_diffrn_reflns_point_group_measured_fraction_full 1.000
_diffrn_reflns_point_group_measured_fraction_max 1.000
_diffrn_reflns_theta_full 25.242
_diffrn_reflns_theta_max 26.372
_diffrn_reflns_theta_min 1.556
_diffrn_source 'Rotating Anode'
_exptl_absorpt_coefficient_mu 1.239
_exptl_absorpt_correction_T_max 1.000
_exptl_absorpt_correction_T_min 0.839
_exptl_absorpt_correction_type multi-scan
_exptl_absorpt_process_details
; 
CrysAlisPro 1.171.41.113a (Rigaku Oxford Diffraction, 2021) 
Empirical absorption correction using spherical harmonics, 
implemented in SCALE3 ABSPACK scaling algorithm. 
;
_exptl_crystal_colour colourless
_exptl_crystal_density_diffrn 1.421
_exptl_crystal_density_method 'not measured'
_exptl_crystal_description block
_exptl_crystal_F_000 2720
_exptl_crystal_recrystallization_method 'Re-crystallisation from solvent: acetonitrile'
_exptl_crystal_size_max 0.060
_exptl_crystal_size_mid 0.050
_exptl_crystal_size_min 0.040
_refine_diff_density_max 1.131
_refine_diff_density_min -0.683
_refine_diff_density_rms 0.088
_refine_ls_extinction_method none
_refine_ls_goodness_of_fit_ref 1.029
_refine_ls_hydrogen_treatment mixed
_refine_ls_matrix_type full
_refine_ls_number_parameters 1536
_refine_ls_number_reflns 25065
_refine_ls_number_restraints 3
_refine_ls_restrained_S_all 1.029
_refine_ls_R_factor_all 0.0939
_refine_ls_R_factor_gt 0.0517
_refine_ls_shift/su_max 0.001
_refine_ls_shift/su_mean 0.000
_refine_ls_structure_factor_coef Fsqd
_refine_ls_weighting_details 'w=1/[\s^2^(Fo^2^)+(0.0505P)^2^+8.2516P] where P=(Fo^2^+2Fc^2^)/3'
_refine_ls_weighting_scheme calc
_refine_ls_wR_factor_gt 0.1101
_refine_ls_wR_factor_ref 0.1267
_reflns_Friedel_coverage 0.000
_reflns_number_gt 16952
_reflns_number_total 25065
_reflns_threshold_expression 'I > 2\s(I)'
_cod_data_source_file d2dt01496c2.cif
_cod_data_source_block 6dot3MeCN
_cod_database_code 7710709
_shelx_shelxl_version_number 2018/3
_shelx_space_group_comment
; 
The symmetry employed for this shelxl refinement is uniquely defined 
by the following loop, which should always be used as a source of 
symmetry information in preference to the above space-group names. 
They are only intended as comments. 
;
_shelx_estimated_absorpt_t_min 0.929
_shelx_estimated_absorpt_t_max 0.952

loop_
_space_group_symop_operation_xyz
'x, y, z'
'-x, -y, -z'

loop_
_atom_site_label
_atom_site_type_symbol
_atom_site_fract_x
_atom_site_fract_y
_atom_site_fract_z
_atom_site_U_iso_or_equiv
_atom_site_adp_type
_atom_site_occupancy
_atom_site_site_symmetry_order
_atom_site_calc_flag
_atom_site_refinement_flags_posn
_atom_site_refinement_flags_adp
_atom_site_refinement_flags_occupancy
_atom_site_disorder_assembly
_atom_site_disorder_group
Zn1 Zn 0.31288(3) 0.72568(3) 0.23138(2) 0.02176(11) Uani 1 1 d . . . . .
Zn2 Zn 0.29912(3) 0.57698(3) 0.21318(2) 0.02350(11) Uani 1 1 d . . . . .
Zn3 Zn 0.28815(3) 0.69802(3) 0.37498(2) 0.02829(12) Uani 1 1 d . . . . .
Zn4 Zn 0.44193(3) 0.57713(3) 0.31002(2) 0.02227(11) Uani 1 1 d . . . . .
Zn5 Zn 0.48226(3) 0.40632(3) 0.27820(2) 0.02120(10) Uani 1 1 d . . . . .
Zn6 Zn 0.68265(3) 0.28191(3) 0.31124(2) 0.02638(11) Uani 1 1 d . . . . .
O9 O 0.30893(19) 0.60769(15) 0.28215(11) 0.0229(6) Uani 1 1 d D . . . .
H9 H 0.274(3) 0.592(2) 0.3100(12) 0.027 Uiso 1 1 d D U . . .
O10 O 0.4133(2) 0.61171(17) 0.37719(11) 0.0284(6) Uani 1 1 d D . . . .
H10 H 0.402(3) 0.582(2) 0.4073(11) 0.034 Uiso 1 1 d D U . . .
O11 O 0.4216(2) 0.49166(16) 0.21427(11) 0.0271(6) Uani 1 1 d D . . . .
H11 H 0.436(3) 0.492(3) 0.1817(10) 0.033 Uiso 1 1 d D U . . .
O1 O 0.15387(18) 0.78358(15) 0.22378(11) 0.0225(6) Uani 1 1 d . . . . .
O2 O 0.31071(19) 0.68256(15) 0.16921(10) 0.0232(6) Uani 1 1 d . . . . .
O3 O 0.45672(18) 0.66174(15) 0.24276(10) 0.0216(6) Uani 1 1 d . . . . .
O4 O 0.29902(18) 0.76806(15) 0.29729(11) 0.0225(6) Uani 1 1 d . . . . .
C1 C 0.1282(3) 0.8618(2) 0.18749(16) 0.0230(8) Uani 1 1 d . . . . .
C2 C 0.1177(3) 0.9249(2) 0.20826(17) 0.0249(9) Uani 1 1 d . . . . .
C3 C 0.0932(3) 1.0014(2) 0.17051(17) 0.0261(9) Uani 1 1 d . . . . .
H3 H 0.084278 1.045334 0.183920 0.031 Uiso 1 1 calc R U . . .
C4 C 0.0813(3) 1.0160(2) 0.11333(18) 0.0298(10) Uani 1 1 d . . . . .
C5 C 0.0992(3) 0.9505(2) 0.09425(17) 0.0290(9) Uani 1 1 d . . . . .
H5 H 0.094037 0.959093 0.055316 0.035 Uiso 1 1 calc R U . . .
C6 C 0.1245(3) 0.8723(2) 0.13037(17) 0.0256(9) Uani 1 1 d . . . . .
C7 C 0.0481(3) 1.1031(3) 0.07482(19) 0.0365(11) Uani 1 1 d . . . . .
C8 C 0.1163(4) 1.1450(3) 0.0772(2) 0.0468(13) Uani 1 1 d . . . . .
H8A H 0.182880 1.115664 0.065297 0.056 Uiso 1 1 calc R U . . .
H8B H 0.114987 1.146426 0.115963 0.056 Uiso 1 1 calc R U . . .
H8C H 0.095190 1.199753 0.051947 0.056 Uiso 1 1 calc R U . . .
C9 C -0.0551(4) 1.1485(3) 0.0954(3) 0.0680(18) Uani 1 1 d . . . . .
H9A H -0.053954 1.149885 0.133864 0.082 Uiso 1 1 calc R U . . .
H9B H -0.099545 1.121246 0.095096 0.082 Uiso 1 1 calc R U . . .
H9C H -0.077534 1.203341 0.070257 0.082 Uiso 1 1 calc R U . . .
C10 C 0.0450(4) 1.1060(3) 0.0137(2) 0.0505(13) Uani 1 1 d . . . . .
H10A H 0.022903 1.161924 -0.009690 0.061 Uiso 1 1 calc R U . . .
H10B H -0.000263 1.080295 0.011904 0.061 Uiso 1 1 calc R U . . .
H10C H 0.110360 1.077738 -0.000354 0.061 Uiso 1 1 calc R U . . .
C11 C 0.1527(3) 0.8020(2) 0.10595(17) 0.0276(9) Uani 1 1 d . . . . .
H11A H 0.143690 0.755156 0.136026 0.033 Uiso 1 1 calc R U . . .
H11B H 0.108706 0.816337 0.075834 0.033 Uiso 1 1 calc R U . . .
C12 C 0.3335(3) 0.7203(2) 0.11560(16) 0.0239(9) Uani 1 1 d . . . . .
C13 C 0.2581(3) 0.7792(2) 0.08161(16) 0.0257(9) Uani 1 1 d . . . . .
C14 C 0.2819(3) 0.8198(2) 0.02665(17) 0.0281(9) Uani 1 1 d . . . . .
H14 H 0.230714 0.858297 0.003549 0.034 Uiso 1 1 calc R U . . .
C15 C 0.3777(3) 0.8060(2) 0.00449(17) 0.0279(9) Uani 1 1 d . . . . .
C16 C 0.4505(3) 0.7491(2) 0.03990(16) 0.0275(9) Uani 1 1 d . . . . .
H16 H 0.516576 0.739670 0.025966 0.033 Uiso 1 1 calc R U . . .
C17 C 0.4312(3) 0.7052(2) 0.09485(16) 0.0249(9) Uani 1 1 d . . . . .
C18 C 0.4058(3) 0.8504(3) -0.05563(17) 0.0319(10) Uani 1 1 d . . . . .
C19 C 0.4525(4) 0.9085(3) -0.05215(19) 0.0424(12) Uani 1 1 d . . . . .
H19A H 0.511981 0.878294 -0.031551 0.051 Uiso 1 1 calc R U . . .
H19B H 0.406482 0.945948 -0.032287 0.051 Uiso 1 1 calc R U . . .
H19C H 0.468749 0.938367 -0.090367 0.051 Uiso 1 1 calc R U . . .
C20 C 0.3172(4) 0.8973(3) -0.09105(18) 0.0442(12) Uani 1 1 d . . . . .
H20A H 0.337972 0.923092 -0.129486 0.053 Uiso 1 1 calc R U . . .
H20B H 0.271008 0.938340 -0.074115 0.053 Uiso 1 1 calc R U . . .
H20C H 0.285553 0.860808 -0.092313 0.053 Uiso 1 1 calc R U . . .
C21 C 0.4792(4) 0.7915(3) -0.08582(18) 0.0422(12) Uani 1 1 d . . . . .
H21A H 0.538722 0.762767 -0.065128 0.051 Uiso 1 1 calc R U . . .
H21B H 0.495074 0.820919 -0.124290 0.051 Uiso 1 1 calc R U . . .
H21C H 0.450768 0.753065 -0.087389 0.051 Uiso 1 1 calc R U . . .
C22 C 0.5151(3) 0.6477(2) 0.13142(16) 0.0253(9) Uani 1 1 d . . . . .
H22A H 0.492712 0.607463 0.161577 0.030 Uiso 1 1 calc R U . . .
H22B H 0.568237 0.618967 0.108067 0.030 Uiso 1 1 calc R U . . .
C23 C 0.5215(3) 0.6972(2) 0.21269(16) 0.0230(8) Uani 1 1 d . . . . .
C24 C 0.5543(3) 0.6906(2) 0.15803(17) 0.0249(9) Uani 1 1 d . . . . .
C25 C 0.6187(3) 0.7287(2) 0.12750(17) 0.0285(9) Uani 1 1 d . . . . .
H25 H 0.643519 0.721879 0.091299 0.034 Uiso 1 1 calc R U . . .
C26 C 0.6490(3) 0.7766(2) 0.14698(18) 0.0309(10) Uani 1 1 d . . . . .
C27 C 0.6118(3) 0.7845(2) 0.20030(18) 0.0293(9) Uani 1 1 d . . . . .
H27 H 0.630498 0.817178 0.214716 0.035 Uiso 1 1 calc R U . . .
C28 C 0.5478(3) 0.7460(2) 0.23371(16) 0.0213(8) Uani 1 1 d . . . . .
C29 C 0.7197(3) 0.8179(3) 0.10918(19) 0.0378(11) Uani 1 1 d . . . . .
C30 C 0.8193(3) 0.7530(3) 0.1048(2) 0.0494(13) Uani 1 1 d . . . . .
H30A H 0.865107 0.777909 0.080293 0.059 Uiso 1 1 calc R U . . .
H30B H 0.812164 0.714761 0.088704 0.059 Uiso 1 1 calc R U . . .
H30C H 0.844302 0.724914 0.142443 0.059 Uiso 1 1 calc R U . . .
C31 C 0.6810(4) 0.8627(3) 0.0498(2) 0.0503(13) Uani 1 1 d . . . . .
H31A H 0.615439 0.901660 0.052908 0.060 Uiso 1 1 calc R U . . .
H31B H 0.678196 0.824281 0.032342 0.060 Uiso 1 1 calc R U . . .
H31C H 0.724599 0.890763 0.026459 0.060 Uiso 1 1 calc R U . . .
C32 C 0.7307(4) 0.8787(3) 0.1324(2) 0.0482(13) Uani 1 1 d . . . . .
H32A H 0.759252 0.851405 0.169222 0.058 Uiso 1 1 calc R U . . .
H32B H 0.666519 0.918603 0.136800 0.058 Uiso 1 1 calc R U . . .
H32C H 0.773459 0.905345 0.106246 0.058 Uiso 1 1 calc R U . . .
C33 C 0.5020(3) 0.7619(2) 0.28970(16) 0.0246(9) Uani 1 1 d . . . . .
H33A H 0.482755 0.715971 0.313958 0.029 Uiso 1 1 calc R U . . .
H33B H 0.551155 0.766422 0.309182 0.029 Uiso 1 1 calc R U . . .
C34 C 0.3180(3) 0.8375(2) 0.28506(16) 0.0227(8) Uani 1 1 d . . . . .
C35 C 0.4131(3) 0.8380(2) 0.28222(15) 0.0215(8) Uani 1 1 d . . . . .
C36 C 0.4271(3) 0.9105(2) 0.26878(16) 0.0241(9) Uani 1 1 d . . . . .
H36 H 0.491805 0.910193 0.266942 0.029 Uiso 1 1 calc R U . . .
C37 C 0.3521(3) 0.9835(2) 0.25790(16) 0.0255(9) Uani 1 1 d . . . . .
C38 C 0.2585(3) 0.9816(2) 0.25952(17) 0.0274(9) Uani 1 1 d . . . . .
H38 H 0.205245 1.030730 0.251771 0.033 Uiso 1 1 calc R U . . .
C39 C 0.2402(3) 0.9112(2) 0.27189(15) 0.0219(8) Uani 1 1 d . . . . .
C40 C 0.3665(3) 1.0637(2) 0.24650(18) 0.0316(10) Uani 1 1 d . . . . .
C41 C 0.4742(3) 1.0545(3) 0.2408(2) 0.0373(11) Uani 1 1 d . . . . .
H41A H 0.504729 1.018625 0.275991 0.045 Uiso 1 1 calc R U . . .
H41B H 0.480204 1.107052 0.233208 0.045 Uiso 1 1 calc R U . . .
H41C H 0.506824 1.031991 0.209577 0.045 Uiso 1 1 calc R U . . .
C42 C 0.3202(4) 1.1224(3) 0.1914(2) 0.0421(12) Uani 1 1 d . . . . .
H42A H 0.351077 1.100017 0.159903 0.051 Uiso 1 1 calc R U . . .
H42B H 0.329684 1.173548 0.184342 0.051 Uiso 1 1 calc R U . . .
H42C H 0.250201 1.131189 0.194805 0.051 Uiso 1 1 calc R U . . .
C43 C 0.3165(4) 1.0981(3) 0.2960(2) 0.0431(12) Uani 1 1 d . . . . .
H43A H 0.246834 1.105803 0.299127 0.052 Uiso 1 1 calc R U . . .
H43B H 0.324626 1.149623 0.289312 0.052 Uiso 1 1 calc R U . . .
H43C H 0.346070 1.060761 0.331092 0.052 Uiso 1 1 calc R U . . .
C44 C 0.1381(3) 0.9131(2) 0.26849(16) 0.0251(9) Uani 1 1 d . . . . .
H44A H 0.089748 0.957193 0.282396 0.030 Uiso 1 1 calc R U . . .
H44B H 0.130627 0.862167 0.293243 0.030 Uiso 1 1 calc R U . . .
C45 C 0.0788(3) 0.7623(3) 0.26388(18) 0.0327(10) Uani 1 1 d . . . . .
H45A H 0.051893 0.801477 0.285930 0.039 Uiso 1 1 calc R U . . .
H45B H 0.109561 0.709219 0.290591 0.039 Uiso 1 1 calc R U . . .
C46 C -0.0036(3) 0.7591(3) 0.23999(18) 0.0335(10) Uani 1 1 d . . . . .
H46A H 0.021604 0.724273 0.214720 0.040 Uiso 1 1 calc R U . . .
H46B H -0.041972 0.813437 0.217671 0.040 Uiso 1 1 calc R U . . .
C47 C -0.0683(3) 0.7257(3) 0.28885(19) 0.0355(10) Uani 1 1 d . . . . .
H47A H -0.028842 0.670783 0.309689 0.043 Uiso 1 1 calc R U . . .
H47B H -0.087843 0.758823 0.315173 0.043 Uiso 1 1 calc R U . . .
C48 C -0.1588(3) 0.7227(3) 0.2722(2) 0.0445(12) Uani 1 1 d . . . . .
H48A H -0.140445 0.692935 0.243783 0.053 Uiso 1 1 calc R U . . .
H48B H -0.201706 0.777940 0.254458 0.053 Uiso 1 1 calc R U . . .
C49 C -0.2150(4) 0.6828(3) 0.3224(2) 0.0538(14) Uani 1 1 d . . . . .
H49A H -0.172159 0.628732 0.340936 0.065 Uiso 1 1 calc R U . . .
H49B H -0.271138 0.679470 0.309167 0.065 Uiso 1 1 calc R U . . .
H49C H -0.237815 0.714388 0.349293 0.065 Uiso 1 1 calc R U . . .
O5 O 0.47091(18) 0.31082(15) 0.24221(10) 0.0235(6) Uani 1 1 d . . . . .
O6 O 0.54999(18) 0.30449(15) 0.34087(10) 0.0212(6) Uani 1 1 d . . . . .
O7 O 0.52266(18) 0.46873(14) 0.31880(10) 0.0209(6) Uani 1 1 d . . . . .
O8 O 0.62256(18) 0.36527(15) 0.24757(10) 0.0227(6) Uani 1 1 d . . . . .
C50 C 0.5520(3) 0.2408(2) 0.25008(16) 0.0220(8) Uani 1 1 d . . . . .
C51 C 0.6311(3) 0.2349(2) 0.21010(15) 0.0228(8) Uani 1 1 d . . . . .
C52 C 0.7083(3) 0.1619(2) 0.21977(16) 0.0252(9) Uani 1 1 d . . . . .
H52 H 0.761917 0.155996 0.192528 0.030 Uiso 1 1 calc R U . . .
C53 C 0.7103(3) 0.0974(2) 0.26763(16) 0.0255(9) Uani 1 1 d . . . . .
C54 C 0.6336(3) 0.1099(2) 0.30777(16) 0.0247(9) Uani 1 1 d . . . . .
H54 H 0.635791 0.068096 0.341960 0.030 Uiso 1 1 calc R U . . .
C55 C 0.5538(3) 0.1799(2) 0.30084(16) 0.0214(8) Uani 1 1 d . . . . .
C56 C 0.7888(3) 0.0145(2) 0.27521(18) 0.0305(9) Uani 1 1 d . . . . .
C57 C 0.8354(3) -0.0138(3) 0.3318(2) 0.0434(12) Uani 1 1 d . . . . .
H57A H 0.884021 -0.067624 0.336704 0.065 Uiso 1 1 calc R U . . .
H57B H 0.784740 -0.015013 0.362743 0.065 Uiso 1 1 calc R U . . .
H57C H 0.867003 0.023171 0.332213 0.065 Uiso 1 1 calc R U . . .
C58 C 0.7415(3) -0.0447(3) 0.27493(19) 0.0362(10) Uani 1 1 d . . . . .
H58A H 0.712659 -0.027786 0.238663 0.054 Uiso 1 1 calc R U . . .
H58B H 0.690505 -0.046014 0.305584 0.054 Uiso 1 1 calc R U . . .
H58C H 0.791089 -0.098214 0.280348 0.054 Uiso 1 1 calc R U . . .
C59 C 0.8689(3) 0.0139(3) 0.2292(2) 0.0503(13) Uani 1 1 d . . . . .
H59A H 0.841939 0.027494 0.192801 0.075 Uiso 1 1 calc R U . . .
H59B H 0.919045 -0.039545 0.236763 0.075 Uiso 1 1 calc R U . . .
H59C H 0.897916 0.053259 0.227965 0.075 Uiso 1 1 calc R U . . .
C60 C 0.4715(3) 0.1878(2) 0.34666(16) 0.0247(9) Uani 1 1 d . . . . .
H60A H 0.413041 0.232015 0.329528 0.030 Uiso 1 1 calc R U . . .
H60B H 0.455776 0.137989 0.359087 0.030 Uiso 1 1 calc R U . . .
C61 C 0.5222(3) 0.2665(2) 0.39283(15) 0.0201(8) Uani 1 1 d . . . . .
C62 C 0.4890(3) 0.2034(2) 0.39860(16) 0.0219(8) Uani 1 1 d . . . . .
C63 C 0.4606(3) 0.1637(2) 0.45220(16) 0.0233(8) Uani 1 1 d . . . . .
H63 H 0.438257 0.120931 0.456500 0.028 Uiso 1 1 calc R U . . .
C64 C 0.4636(3) 0.1844(2) 0.50001(16) 0.0239(8) Uani 1 1 d . . . . .
C65 C 0.4951(3) 0.2481(2) 0.49232(16) 0.0232(8) Uani 1 1 d . . . . .
H65 H 0.497006 0.263400 0.524391 0.028 Uiso 1 1 calc R U . . .
C66 C 0.5239(3) 0.2904(2) 0.43931(15) 0.0205(8) Uani 1 1 d . . . . .
C67 C 0.4263(3) 0.1408(3) 0.55783(16) 0.0306(10) Uani 1 1 d . . . . .
C68 C 0.4768(4) 0.0507(3) 0.5706(2) 0.0494(13) Uani 1 1 d . . . . .
H68A H 0.459984 0.031928 0.542969 0.074 Uiso 1 1 calc R U . . .
H68B H 0.455225 0.024253 0.608658 0.074 Uiso 1 1 calc R U . . .
H68C H 0.547546 0.037699 0.568416 0.074 Uiso 1 1 calc R U . . .
C69 C 0.3163(4) 0.1614(3) 0.5565(2) 0.0510(14) Uani 1 1 d . . . . .
H69A H 0.283862 0.219594 0.547198 0.077 Uiso 1 1 calc R U . . .
H69B H 0.290627 0.135973 0.593645 0.077 Uiso 1 1 calc R U . . .
H69C H 0.304125 0.141806 0.527911 0.077 Uiso 1 1 calc R U . . .
C70 C 0.4424(4) 0.1666(3) 0.60599(17) 0.0421(12) Uani 1 1 d . . . . .
H70A H 0.512251 0.154860 0.607484 0.063 Uiso 1 1 calc R U . . .
H70B H 0.417534 0.137258 0.641881 0.063 Uiso 1 1 calc R U . . .
H70C H 0.407631 0.224210 0.599469 0.063 Uiso 1 1 calc R U . . .
C71 C 0.5443(3) 0.3667(2) 0.43274(15) 0.0221(8) Uani 1 1 d . . . . .
H71A H 0.484390 0.412795 0.420149 0.027 Uiso 1 1 calc R U . . .
H71B H 0.555390 0.365834 0.470662 0.027 Uiso 1 1 calc R U . . .
C72 C 0.6139(3) 0.4341(2) 0.33768(16) 0.0206(8) Uani 1 1 d . . . . .
C73 C 0.6288(3) 0.3828(2) 0.39294(15) 0.0189(8) Uani 1 1 d . . . . .
C74 C 0.7227(3) 0.3501(2) 0.41194(16) 0.0221(8) Uani 1 1 d . . . . .
H74 H 0.732425 0.316390 0.449615 0.026 Uiso 1 1 calc R U . . .
C75 C 0.8027(3) 0.3645(2) 0.37820(16) 0.0235(8) Uani 1 1 d . . . . .
C76 C 0.7863(3) 0.4113(2) 0.32259(16) 0.0237(9) Uani 1 1 d . . . . .
H76 H 0.840211 0.420255 0.298260 0.028 Uiso 1 1 calc R U . . .
C77 C 0.6950(3) 0.4453(2) 0.30102(16) 0.0216(8) Uani 1 1 d . . . . .
C78 C 0.9034(3) 0.3345(2) 0.40219(17) 0.0277(9) Uani 1 1 d . . . . .
C79 C 0.9106(3) 0.4003(3) 0.4222(2) 0.0386(11) Uani 1 1 d . . . . .
H79A H 0.975828 0.383690 0.435326 0.058 Uiso 1 1 calc R U . . .
H79B H 0.861594 0.409662 0.453275 0.058 Uiso 1 1 calc R U . . .
H79C H 0.898972 0.449778 0.390862 0.058 Uiso 1 1 calc R U . . .
C80 C 0.9178(3) 0.2592(3) 0.4526(2) 0.0414(11) Uani 1 1 d . . . . .
H80A H 0.911449 0.216707 0.440849 0.062 Uiso 1 1 calc R U . . .
H80B H 0.868213 0.271208 0.482878 0.062 Uiso 1 1 calc R U . . .
H80C H 0.982826 0.241483 0.466212 0.062 Uiso 1 1 calc R U . . .
C81 C 0.9858(3) 0.3156(3) 0.35714(19) 0.0398(11) Uani 1 1 d . . . . .
H81A H 1.048739 0.292047 0.374327 0.060 Uiso 1 1 calc R U . . .
H81B H 0.983586 0.365091 0.327097 0.060 Uiso 1 1 calc R U . . .
H81C H 0.977723 0.277651 0.341167 0.060 Uiso 1 1 calc R U . . .
C82 C 0.6810(3) 0.4967(2) 0.24014(16) 0.0244(9) Uani 1 1 d . . . . .
H82A H 0.720634 0.531672 0.231340 0.029 Uiso 1 1 calc R U . . .
H82B H 0.611754 0.532023 0.237393 0.029 Uiso 1 1 calc R U . . .
C83 C 0.6716(3) 0.3937(2) 0.19923(16) 0.0227(8) Uani 1 1 d . . . . .
C84 C 0.7063(3) 0.4545(2) 0.19460(16) 0.0245(9) Uani 1 1 d . . . . .
C85 C 0.7559(3) 0.4819(3) 0.14414(16) 0.0283(9) Uani 1 1 d . . . . .
H85 H 0.780111 0.523441 0.140389 0.034 Uiso 1 1 calc R U . . .
C86 C 0.7709(3) 0.4510(3) 0.09948(17) 0.0338(10) Uani 1 1 d . . . . .
C87 C 0.7366(3) 0.3894(3) 0.10631(16) 0.0292(9) Uani 1 1 d . . . . .
H87 H 0.748573 0.366298 0.076283 0.035 Uiso 1 1 calc R U . . .
C88 C 0.6853(3) 0.3601(2) 0.15535(16) 0.0240(8) Uani 1 1 d . . . . .
C89 C 0.8213(4) 0.4839(4) 0.04254(19) 0.0549(16) Uani 1 1 d . . . . .
C90 C 0.8506(5) 0.5531(5) 0.0429(2) 0.088(2) Uani 1 1 d . . . . .
H90A H 0.879229 0.574383 0.005510 0.132 Uiso 1 1 calc R U . . .
H90B H 0.898547 0.533907 0.071200 0.132 Uiso 1 1 calc R U . . .
H90C H 0.792805 0.595462 0.052141 0.132 Uiso 1 1 calc R U . . .
C91 C 0.7545(6) 0.5132(5) -0.0043(2) 0.100(3) Uani 1 1 d . . . . .
H91A H 0.739136 0.468400 -0.007102 0.150 Uiso 1 1 calc R U . . .
H91B H 0.786474 0.535758 -0.039988 0.150 Uiso 1 1 calc R U . . .
H91C H 0.694101 0.554510 0.003697 0.150 Uiso 1 1 calc R U . . .
C92 C 0.9123(5) 0.4162(5) 0.0311(3) 0.108(3) Uani 1 1 d . . . . .
H92A H 0.893011 0.374802 0.025807 0.161 Uiso 1 1 calc R U . . .
H92B H 0.953607 0.392895 0.063271 0.161 Uiso 1 1 calc R U . . .
H92C H 0.948756 0.437419 -0.003068 0.161 Uiso 1 1 calc R U . . .
C93 C 0.6349(3) 0.3026(2) 0.15683(16) 0.0260(9) Uani 1 1 d . . . . .
H93A H 0.666539 0.277834 0.126040 0.031 Uiso 1 1 calc R U . . .
H93B H 0.566739 0.335199 0.147048 0.031 Uiso 1 1 calc R U . . .
C94 C 0.4044(3) 0.3242(3) 0.20126(18) 0.0345(10) Uani 1 1 d . . . . .
H94A H 0.427731 0.278159 0.185542 0.041 Uiso 1 1 calc R U . . .
H94B H 0.404001 0.372688 0.169772 0.041 Uiso 1 1 calc R U . . .
C95 C 0.3051(3) 0.3343(3) 0.22635(19) 0.0375(11) Uani 1 1 d . . . . .
H95A H 0.283447 0.378275 0.244024 0.045 Uiso 1 1 calc R U . . .
H95B H 0.305157 0.284584 0.256451 0.045 Uiso 1 1 calc R U . . .
C96 C 0.2324(3) 0.3532(3) 0.1827(2) 0.0364(11) Uani 1 1 d . . . . .
H96A H 0.220703 0.408550 0.157857 0.044 Uiso 1 1 calc R U . . .
H96B H 0.261446 0.316474 0.158911 0.044 Uiso 1 1 calc R U . . .
C97 C 0.1373(4) 0.3451(3) 0.2095(2) 0.0554(14) Uani 1 1 d . . . . .
H97A H 0.107898 0.382383 0.232881 0.066 Uiso 1 1 calc R U . . .
H97B H 0.149230 0.289976 0.234893 0.066 Uiso 1 1 calc R U . . .
C98 C 0.0654(4) 0.3623(4) 0.1671(3) 0.080(2) Uani 1 1 d . . . . .
H98A H 0.049116 0.418081 0.143713 0.120 Uiso 1 1 calc R U . . .
H98B H 0.005936 0.353158 0.187241 0.120 Uiso 1 1 calc R U . . .
H98C H 0.094574 0.326648 0.143042 0.120 Uiso 1 1 calc R U . . .
C99 C 0.1622(3) 0.6766(3) 0.40186(17) 0.0305(10) Uani 1 1 d . . . . .
C100 C 0.0771(3) 0.7362(3) 0.41172(18) 0.0355(10) Uani 1 1 d . . . . .
F1 F 0.07719(18) 0.81127(15) 0.40325(11) 0.0420(6) Uani 1 1 d . . . . .
C101 C -0.0111(3) 0.7246(3) 0.43007(19) 0.0400(11) Uani 1 1 d . . . . .
F2 F -0.09099(19) 0.78546(18) 0.43932(12) 0.0563(8) Uani 1 1 d . . . . .
C102 C -0.0172(3) 0.6512(3) 0.43914(19) 0.0427(12) Uani 1 1 d . . . . .
F3 F -0.1025(2) 0.63890(19) 0.45686(13) 0.0603(8) Uani 1 1 d . . . . .
C103 C 0.0646(4) 0.5896(3) 0.43024(19) 0.0401(11) Uani 1 1 d . . . . .
F4 F 0.0592(2) 0.51719(18) 0.43826(12) 0.0559(8) Uani 1 1 d . . . . .
C104 C 0.1511(3) 0.6044(3) 0.41193(18) 0.0350(10) Uani 1 1 d . . . . .
F5 F 0.22900(19) 0.54170(15) 0.40246(11) 0.0438(7) Uani 1 1 d . . . . .
C105 C 0.1707(3) 0.5687(2) 0.20705(18) 0.0278(9) Uani 1 1 d . . . . .
C106 C 0.1097(3) 0.5480(2) 0.2527(2) 0.0337(10) Uani 1 1 d . . . . .
F6 F 0.13474(18) 0.53288(16) 0.30618(11) 0.0462(7) Uani 1 1 d . . . . .
C107 C 0.0213(3) 0.5432(3) 0.2486(2) 0.0420(12) Uani 1 1 d . . . . .
F7 F -0.0360(2) 0.52254(18) 0.29463(14) 0.0645(9) Uani 1 1 d . . . . .
C108 C -0.0092(3) 0.5597(3) 0.1962(2) 0.0468(13) Uani 1 1 d . . . . .
F8 F -0.0952(2) 0.5552(2) 0.19104(16) 0.0714(10) Uani 1 1 d . . . . .
C109 C 0.0484(3) 0.5818(3) 0.1490(2) 0.0442(12) Uani 1 1 d . . . . .
F9 F 0.0184(2) 0.5988(2) 0.09733(14) 0.0705(10) Uani 1 1 d . . . . .
C110 C 0.1368(3) 0.5847(3) 0.15589(19) 0.0352(10) Uani 1 1 d . . . . .
F10 F 0.19140(18) 0.60610(18) 0.10777(11) 0.0480(7) Uani 1 1 d . . . . .
C111 C 0.8129(3) 0.2040(2) 0.32804(17) 0.0285(9) Uani 1 1 d . . . . .
C112 C 0.8376(3) 0.1519(3) 0.38060(19) 0.0383(11) Uani 1 1 d . . . . .
F11 F 0.7687(2) 0.15151(17) 0.42379(11) 0.0545(8) Uani 1 1 d . . . . .
C113 C 0.9308(4) 0.0995(3) 0.3924(2) 0.0429(12) Uani 1 1 d . . . . .
F12 F 0.9520(2) 0.05156(19) 0.44486(13) 0.0655(9) Uani 1 1 d . . . . .
C114 C 1.0037(3) 0.0977(3) 0.3501(2) 0.0380(11) Uani 1 1 d . . . . .
F13 F 1.0945(2) 0.04686(17) 0.36140(13) 0.0585(8) Uani 1 1 d . . . . .
C115 C 0.9827(3) 0.1478(3) 0.2970(2) 0.0385(11) Uani 1 1 d . . . . .
F14 F 1.05231(19) 0.14657(17) 0.25488(12) 0.0559(8) Uani 1 1 d . . . . .
C116 C 0.8885(3) 0.1995(3) 0.28707(18) 0.0323(10) Uani 1 1 d . . . . .
F15 F 0.87111(18) 0.24793(16) 0.23375(11) 0.0447(7) Uani 1 1 d . . . . .
N1 N 0.3381(2) 0.8310(2) 0.17095(14) 0.0260(7) Uani 1 1 d . . . . .
C117 C 0.3612(3) 0.8815(3) 0.14133(17) 0.0284(9) Uani 1 1 d . . . . .
C118 C 0.3918(4) 0.9470(3) 0.1038(2) 0.0602(15) Uani 1 1 d . . . . .
H11C H 0.339977 0.998119 0.103877 0.090 Uiso 1 1 calc R U . . .
H11D H 0.404790 0.941814 0.065405 0.090 Uiso 1 1 calc R U . . .
H11E H 0.451258 0.945079 0.116906 0.090 Uiso 1 1 calc R U . . .
N2 N 0.3013(3) 0.7707(2) 0.41808(15) 0.0355(9) Uani 1 1 d . . . . .
C119 C 0.2883(3) 0.8272(3) 0.42891(18) 0.0336(10) Uani 1 1 d . . . . .
C120 C 0.2717(4) 0.9012(3) 0.4422(2) 0.0575(15) Uani 1 1 d . . . . .
H12A H 0.276466 0.943041 0.407273 0.086 Uiso 1 1 calc R U . . .
H12B H 0.320889 0.891847 0.467416 0.086 Uiso 1 1 calc R U . . .
H12C H 0.206536 0.918227 0.460888 0.086 Uiso 1 1 calc R U . . .
N3 N 0.3495(2) 0.4079(2) 0.33109(15) 0.0295(8) Uani 1 1 d . . . . .
C121 C 0.3039(3) 0.3847(3) 0.36848(19) 0.0335(10) Uani 1 1 d . . . . .
C122 C 0.2455(4) 0.3538(3) 0.4174(2) 0.0632(16) Uani 1 1 d . . . . .
H12D H 0.235007 0.307768 0.413136 0.095 Uiso 1 1 calc R U . . .
H12E H 0.182406 0.395831 0.420190 0.095 Uiso 1 1 calc R U . . .
H12F H 0.279845 0.337233 0.451725 0.095 Uiso 1 1 calc R U . . .
N4 N 0.4588(3) 0.4939(3) 0.09297(19) 0.0548(11) Uani 1 1 d . . . . .
C123 C 0.4313(4) 0.5449(3) 0.0547(2) 0.0430(12) Uani 1 1 d . . . . .
C124 C 0.3959(5) 0.6106(3) 0.0060(2) 0.076(2) Uani 1 1 d . . . . .
H12G H 0.329934 0.644345 0.015096 0.115 Uiso 1 1 calc R U . . .
H12H H 0.394322 0.590136 -0.024822 0.115 Uiso 1 1 calc R U . . .
H12I H 0.439112 0.642234 -0.005665 0.115 Uiso 1 1 calc R U . . .
N5 N 0.3783(4) 0.5205(3) 0.4910(2) 0.0650(14) Uani 1 1 d . . . . .
C125 C 0.3665(3) 0.4835(3) 0.5354(2) 0.0404(11) Uani 1 1 d . . . . .
C126 C 0.3544(4) 0.4361(3) 0.59192(19) 0.0434(12) Uani 1 1 d . . . . .
H12J H 0.418502 0.401987 0.606568 0.065 Uiso 1 1 calc R U . . .
H12K H 0.317437 0.402432 0.592258 0.065 Uiso 1 1 calc R U . . .
H12L H 0.318786 0.471236 0.615708 0.065 Uiso 1 1 calc R U . . .
N6 N 0.7677(6) -0.1633(6) 0.5837(3) 0.132(3) Uani 1 1 d . . . . .
C127 C 0.7995(7) -0.1192(6) 0.5467(4) 0.104(3) Uani 1 1 d . . . . .
C128 C 0.8454(8) -0.0711(5) 0.5002(4) 0.134(4) Uani 1 1 d . . . . .
H12M H 0.895980 -0.061913 0.514584 0.202 Uiso 1 1 calc R U . . .
H12N H 0.796142 -0.019583 0.483207 0.202 Uiso 1 1 calc R U . . .
H12O H 0.875031 -0.099594 0.471665 0.202 Uiso 1 1 calc R U . . .

loop_
_atom_site_aniso_label
_atom_site_aniso_U_11
_atom_site_aniso_U_22
_atom_site_aniso_U_33
_atom_site_aniso_U_23
_atom_site_aniso_U_13
_atom_site_aniso_U_12
Zn1 0.0227(2) 0.0181(2) 0.0229(2) -0.00543(19) -0.00102(18) -0.0059(2)
Zn2 0.0243(2) 0.0200(2) 0.0260(3) -0.0064(2) -0.00166(19) -0.0074(2)
Zn3 0.0314(3) 0.0258(3) 0.0260(3) -0.0090(2) 0.0032(2) -0.0090(2)
Zn4 0.0251(2) 0.0172(2) 0.0219(2) -0.00503(19) 0.00032(18) -0.0058(2)
Zn5 0.0249(2) 0.0175(2) 0.0200(2) -0.00519(19) 0.00137(18) -0.0074(2)
Zn6 0.0272(3) 0.0233(3) 0.0215(3) -0.0021(2) 0.00287(19) -0.0068(2)
O9 0.0242(15) 0.0215(14) 0.0223(15) -0.0066(12) 0.0028(11) -0.0089(12)
O10 0.0348(16) 0.0257(16) 0.0203(15) -0.0072(12) 0.0032(12) -0.0075(14)
O11 0.0291(15) 0.0247(15) 0.0213(15) -0.0057(13) 0.0005(12) -0.0043(13)
O1 0.0213(14) 0.0189(14) 0.0236(15) -0.0025(12) -0.0020(11) -0.0058(12)
O2 0.0299(15) 0.0189(14) 0.0197(14) -0.0049(11) 0.0016(11) -0.0092(12)
O3 0.0222(14) 0.0170(14) 0.0219(14) -0.0024(11) 0.0012(11) -0.0067(12)
O4 0.0238(14) 0.0189(14) 0.0252(15) -0.0080(12) 0.0023(11) -0.0079(12)
C1 0.0161(19) 0.021(2) 0.027(2) -0.0030(17) -0.0042(16) -0.0026(17)
C2 0.020(2) 0.024(2) 0.027(2) -0.0064(18) 0.0022(16) -0.0052(18)
C3 0.021(2) 0.022(2) 0.033(2) -0.0093(19) 0.0007(17) -0.0050(18)
C4 0.018(2) 0.025(2) 0.036(3) -0.0011(19) -0.0025(18) -0.0039(18)
C5 0.025(2) 0.033(2) 0.024(2) -0.0040(19) -0.0042(17) -0.008(2)
C6 0.017(2) 0.028(2) 0.030(2) -0.0073(19) -0.0005(16) -0.0069(18)
C7 0.029(2) 0.029(2) 0.037(3) 0.004(2) -0.0020(19) -0.006(2)
C8 0.066(3) 0.039(3) 0.036(3) 0.000(2) -0.004(2) -0.027(3)
C9 0.043(3) 0.041(3) 0.072(4) 0.016(3) 0.010(3) 0.002(3)
C10 0.058(3) 0.043(3) 0.045(3) 0.010(2) -0.017(3) -0.025(3)
C11 0.028(2) 0.029(2) 0.025(2) -0.0032(18) -0.0074(17) -0.0100(19)
C12 0.032(2) 0.021(2) 0.021(2) -0.0045(17) -0.0020(17) -0.0121(19)
C13 0.032(2) 0.022(2) 0.025(2) -0.0071(18) -0.0030(17) -0.0100(19)
C14 0.035(2) 0.023(2) 0.022(2) -0.0033(18) -0.0075(18) -0.0059(19)
C15 0.038(2) 0.022(2) 0.025(2) -0.0072(18) -0.0012(18) -0.012(2)
C16 0.032(2) 0.028(2) 0.024(2) -0.0100(18) 0.0044(18) -0.012(2)
C17 0.033(2) 0.020(2) 0.023(2) -0.0072(17) 0.0014(17) -0.0108(19)
C18 0.041(3) 0.034(2) 0.020(2) -0.0036(19) 0.0026(18) -0.018(2)
C19 0.063(3) 0.034(3) 0.032(3) -0.001(2) -0.005(2) -0.025(3)
C20 0.056(3) 0.050(3) 0.023(2) 0.000(2) -0.002(2) -0.024(3)
C21 0.061(3) 0.046(3) 0.021(2) -0.008(2) 0.010(2) -0.028(3)
C22 0.026(2) 0.020(2) 0.024(2) -0.0051(17) 0.0013(17) -0.0026(18)
C23 0.019(2) 0.017(2) 0.028(2) -0.0049(17) -0.0019(16) -0.0034(17)
C24 0.022(2) 0.017(2) 0.029(2) -0.0025(17) 0.0014(17) -0.0038(17)
C25 0.024(2) 0.027(2) 0.027(2) -0.0073(19) 0.0045(17) -0.0045(19)
C26 0.024(2) 0.028(2) 0.036(3) -0.008(2) 0.0041(18) -0.0085(19)
C27 0.027(2) 0.023(2) 0.040(3) -0.0099(19) 0.0010(19) -0.0108(19)
C28 0.0175(19) 0.0156(19) 0.025(2) -0.0047(16) -0.0043(16) 0.0006(16)
C29 0.033(3) 0.041(3) 0.041(3) -0.010(2) 0.004(2) -0.019(2)
C30 0.035(3) 0.057(3) 0.055(3) -0.010(3) 0.012(2) -0.027(3)
C31 0.053(3) 0.046(3) 0.046(3) 0.000(3) 0.011(2) -0.028(3)
C32 0.051(3) 0.049(3) 0.051(3) -0.009(3) 0.007(2) -0.033(3)
C33 0.026(2) 0.020(2) 0.030(2) -0.0064(18) -0.0047(17) -0.0089(18)
C34 0.028(2) 0.019(2) 0.020(2) -0.0068(16) 0.0003(16) -0.0070(18)
C35 0.026(2) 0.018(2) 0.018(2) -0.0048(16) -0.0031(16) -0.0041(17)
C36 0.027(2) 0.025(2) 0.023(2) -0.0086(17) 0.0004(16) -0.0112(19)
C37 0.036(2) 0.020(2) 0.024(2) -0.0078(17) -0.0014(17) -0.0116(19)
C38 0.030(2) 0.019(2) 0.029(2) -0.0088(18) -0.0017(18) -0.0016(18)
C39 0.026(2) 0.019(2) 0.019(2) -0.0070(16) 0.0012(16) -0.0054(17)
C40 0.034(2) 0.024(2) 0.038(3) -0.008(2) -0.0040(19) -0.012(2)
C41 0.047(3) 0.028(2) 0.042(3) -0.006(2) -0.005(2) -0.020(2)
C42 0.052(3) 0.024(2) 0.051(3) -0.001(2) -0.012(2) -0.017(2)
C43 0.056(3) 0.028(3) 0.053(3) -0.020(2) -0.001(2) -0.016(2)
C44 0.023(2) 0.020(2) 0.030(2) -0.0100(18) 0.0023(17) -0.0044(18)
C45 0.033(2) 0.027(2) 0.034(3) -0.004(2) 0.0027(19) -0.012(2)
C46 0.033(2) 0.031(2) 0.034(3) -0.009(2) 0.0013(19) -0.009(2)
C47 0.036(2) 0.029(2) 0.038(3) -0.005(2) 0.001(2) -0.012(2)
C48 0.040(3) 0.042(3) 0.050(3) -0.010(2) -0.003(2) -0.016(2)
C49 0.038(3) 0.056(3) 0.064(4) -0.007(3) 0.002(2) -0.024(3)
O5 0.0282(15) 0.0198(14) 0.0215(14) -0.0079(12) -0.0027(11) -0.0051(12)
O6 0.0251(14) 0.0192(14) 0.0180(14) -0.0044(11) 0.0021(11) -0.0085(12)
O7 0.0225(14) 0.0159(13) 0.0225(14) -0.0055(11) -0.0020(11) -0.0044(12)
O8 0.0256(14) 0.0195(14) 0.0184(14) -0.0035(11) 0.0032(11) -0.0065(12)
C50 0.028(2) 0.017(2) 0.023(2) -0.0097(17) -0.0031(16) -0.0064(17)
C51 0.033(2) 0.023(2) 0.016(2) -0.0066(16) -0.0022(16) -0.0121(19)
C52 0.029(2) 0.024(2) 0.023(2) -0.0106(18) 0.0027(17) -0.0091(19)
C53 0.030(2) 0.022(2) 0.026(2) -0.0099(18) -0.0033(17) -0.0076(18)
C54 0.036(2) 0.019(2) 0.020(2) -0.0053(17) -0.0024(17) -0.0095(19)
C55 0.030(2) 0.018(2) 0.021(2) -0.0079(16) -0.0001(16) -0.0124(18)
C56 0.028(2) 0.022(2) 0.037(3) -0.0087(19) -0.0010(19) -0.0039(19)
C57 0.043(3) 0.029(3) 0.054(3) -0.009(2) -0.017(2) -0.004(2)
C58 0.038(3) 0.026(2) 0.042(3) -0.013(2) 0.000(2) -0.006(2)
C59 0.039(3) 0.028(3) 0.063(4) -0.006(2) 0.012(2) -0.002(2)
C60 0.033(2) 0.021(2) 0.023(2) -0.0067(17) 0.0022(17) -0.0146(19)
C61 0.0202(19) 0.0168(19) 0.019(2) -0.0009(16) 0.0022(15) -0.0067(17)
C62 0.023(2) 0.018(2) 0.022(2) -0.0057(17) 0.0006(16) -0.0050(17)
C63 0.028(2) 0.018(2) 0.024(2) -0.0042(17) 0.0011(17) -0.0107(18)
C64 0.030(2) 0.020(2) 0.020(2) -0.0048(17) 0.0018(16) -0.0086(18)
C65 0.027(2) 0.024(2) 0.018(2) -0.0078(17) 0.0014(16) -0.0077(18)
C66 0.0184(19) 0.019(2) 0.022(2) -0.0069(16) 0.0023(15) -0.0040(16)
C67 0.044(3) 0.029(2) 0.020(2) -0.0061(18) 0.0052(18) -0.019(2)
C68 0.080(4) 0.031(3) 0.030(3) -0.003(2) 0.009(3) -0.022(3)
C69 0.053(3) 0.073(4) 0.029(3) -0.008(3) 0.010(2) -0.036(3)
C70 0.064(3) 0.052(3) 0.020(2) -0.007(2) 0.009(2) -0.037(3)
C71 0.028(2) 0.023(2) 0.0162(19) -0.0080(16) 0.0035(16) -0.0106(18)
C72 0.024(2) 0.0144(19) 0.025(2) -0.0072(16) -0.0010(16) -0.0067(17)
C73 0.025(2) 0.0179(19) 0.018(2) -0.0090(16) 0.0016(15) -0.0099(17)
C74 0.032(2) 0.021(2) 0.0153(19) -0.0050(16) -0.0016(16) -0.0108(18)
C75 0.025(2) 0.021(2) 0.025(2) -0.0089(17) -0.0031(16) -0.0066(18)
C76 0.026(2) 0.022(2) 0.024(2) -0.0059(17) 0.0039(17) -0.0116(18)
C77 0.029(2) 0.0152(19) 0.020(2) -0.0036(16) 0.0000(16) -0.0096(17)
C78 0.030(2) 0.029(2) 0.026(2) -0.0079(18) -0.0050(17) -0.0100(19)
C79 0.036(3) 0.044(3) 0.041(3) -0.014(2) -0.007(2) -0.016(2)
C80 0.036(3) 0.042(3) 0.043(3) -0.003(2) -0.015(2) -0.012(2)
C81 0.028(2) 0.054(3) 0.037(3) -0.018(2) -0.003(2) -0.010(2)
C82 0.026(2) 0.021(2) 0.026(2) -0.0027(17) -0.0002(17) -0.0119(18)
C83 0.0188(19) 0.019(2) 0.022(2) -0.0005(17) -0.0024(16) -0.0008(17)
C84 0.020(2) 0.024(2) 0.024(2) -0.0034(17) -0.0019(16) -0.0043(18)
C85 0.025(2) 0.036(2) 0.025(2) -0.0055(19) 0.0011(17) -0.015(2)
C86 0.032(2) 0.048(3) 0.022(2) -0.007(2) 0.0046(18) -0.019(2)
C87 0.029(2) 0.038(3) 0.018(2) -0.0102(19) 0.0011(17) -0.008(2)
C88 0.023(2) 0.022(2) 0.020(2) -0.0012(17) -0.0032(16) -0.0032(17)
C89 0.069(4) 0.098(5) 0.026(3) -0.020(3) 0.019(2) -0.066(4)
C90 0.123(6) 0.152(7) 0.036(3) -0.031(4) 0.040(3) -0.117(6)
C91 0.151(7) 0.161(8) 0.025(3) 0.016(4) -0.009(4) -0.128(7)
C92 0.100(6) 0.178(9) 0.077(5) -0.071(6) 0.068(4) -0.085(6)
C93 0.036(2) 0.023(2) 0.017(2) -0.0070(17) 0.0024(17) -0.0085(19)
C94 0.035(2) 0.035(3) 0.033(3) -0.016(2) -0.009(2) -0.003(2)
C95 0.040(3) 0.035(3) 0.035(3) -0.010(2) -0.006(2) -0.009(2)
C96 0.036(3) 0.029(2) 0.048(3) -0.016(2) -0.010(2) -0.007(2)
C97 0.047(3) 0.047(3) 0.075(4) -0.021(3) -0.006(3) -0.014(3)
C98 0.052(4) 0.080(5) 0.125(6) -0.043(4) -0.023(4) -0.023(4)
C99 0.034(2) 0.036(3) 0.023(2) -0.0098(19) 0.0035(18) -0.015(2)
C100 0.044(3) 0.039(3) 0.023(2) -0.008(2) 0.002(2) -0.017(2)
F1 0.0407(15) 0.0342(15) 0.0413(16) -0.0089(12) 0.0042(12) -0.0070(13)
C101 0.031(3) 0.045(3) 0.034(3) -0.010(2) 0.004(2) -0.006(2)
F2 0.0358(16) 0.059(2) 0.0595(19) -0.0136(16) 0.0038(14) -0.0064(15)
C102 0.032(3) 0.064(4) 0.034(3) -0.015(3) 0.004(2) -0.022(3)
F3 0.0413(17) 0.079(2) 0.062(2) -0.0151(17) 0.0096(14) -0.0316(17)
C103 0.050(3) 0.043(3) 0.032(3) -0.009(2) 0.003(2) -0.024(3)
F4 0.0633(19) 0.0564(19) 0.0599(19) -0.0214(16) 0.0160(15) -0.0383(17)
C104 0.034(2) 0.043(3) 0.029(2) -0.016(2) 0.0057(19) -0.014(2)
F5 0.0478(16) 0.0393(16) 0.0473(16) -0.0210(13) 0.0165(13) -0.0195(14)
C105 0.028(2) 0.018(2) 0.039(3) -0.0100(19) -0.0053(19) -0.0067(18)
C106 0.031(2) 0.021(2) 0.047(3) -0.008(2) -0.003(2) -0.008(2)
F6 0.0390(15) 0.0468(17) 0.0388(16) 0.0025(13) -0.0020(12) -0.0127(14)
C107 0.036(3) 0.027(2) 0.059(3) -0.008(2) 0.006(2) -0.014(2)
F7 0.0472(18) 0.0533(19) 0.084(2) -0.0041(17) 0.0153(16) -0.0304(16)
C108 0.030(3) 0.044(3) 0.079(4) -0.030(3) 0.000(3) -0.018(2)
F8 0.0398(17) 0.083(2) 0.117(3) -0.048(2) -0.0068(17) -0.0318(17)
C109 0.037(3) 0.055(3) 0.053(3) -0.035(3) -0.010(2) -0.009(2)
F9 0.0445(17) 0.114(3) 0.076(2) -0.064(2) -0.0112(16) -0.0180(19)
C110 0.030(2) 0.037(3) 0.044(3) -0.022(2) 0.004(2) -0.011(2)
F10 0.0381(15) 0.071(2) 0.0392(16) -0.0271(15) 0.0008(12) -0.0154(15)
C111 0.030(2) 0.024(2) 0.028(2) -0.0056(18) -0.0049(18) -0.0057(19)
C112 0.040(3) 0.038(3) 0.032(3) -0.007(2) -0.001(2) -0.011(2)
F11 0.0588(18) 0.0540(19) 0.0309(15) 0.0025(13) 0.0010(13) -0.0123(16)
C113 0.050(3) 0.035(3) 0.035(3) -0.002(2) -0.019(2) -0.005(2)
F12 0.072(2) 0.057(2) 0.0461(19) 0.0009(16) -0.0219(16) -0.0041(17)
C114 0.036(3) 0.030(3) 0.045(3) -0.013(2) -0.014(2) 0.000(2)
F13 0.0417(17) 0.0505(19) 0.072(2) -0.0211(16) -0.0216(15) 0.0073(15)
C115 0.034(3) 0.034(3) 0.046(3) -0.019(2) 0.002(2) -0.007(2)
F14 0.0350(15) 0.0539(19) 0.061(2) -0.0192(16) 0.0087(14) 0.0006(14)
C116 0.039(3) 0.028(2) 0.028(2) -0.008(2) -0.0008(19) -0.012(2)
F15 0.0364(15) 0.0443(16) 0.0350(15) -0.0057(13) 0.0053(12) -0.0024(13)
N1 0.0258(18) 0.0230(18) 0.0263(19) -0.0063(16) -0.0012(14) -0.0062(16)
C117 0.031(2) 0.026(2) 0.026(2) -0.0087(19) -0.0017(18) -0.007(2)
C118 0.072(4) 0.046(3) 0.060(4) -0.001(3) 0.011(3) -0.036(3)
N2 0.043(2) 0.038(2) 0.031(2) -0.0141(18) 0.0018(17) -0.0176(19)
C119 0.036(3) 0.039(3) 0.028(2) -0.009(2) -0.0048(19) -0.014(2)
C120 0.071(4) 0.044(3) 0.065(4) -0.024(3) -0.013(3) -0.016(3)
N3 0.0278(19) 0.0265(19) 0.031(2) -0.0080(16) 0.0000(16) -0.0073(17)
C121 0.027(2) 0.029(2) 0.037(3) -0.009(2) 0.000(2) -0.004(2)
C122 0.052(3) 0.051(3) 0.057(4) 0.003(3) 0.023(3) -0.014(3)
N4 0.064(3) 0.052(3) 0.038(3) -0.013(2) -0.002(2) -0.010(2)
C123 0.061(3) 0.039(3) 0.028(3) -0.006(2) -0.007(2) -0.019(3)
C124 0.143(6) 0.049(4) 0.048(4) -0.001(3) -0.038(4) -0.041(4)
N5 0.091(4) 0.053(3) 0.039(3) -0.011(2) 0.015(3) -0.022(3)
C125 0.043(3) 0.039(3) 0.038(3) -0.016(2) 0.004(2) -0.011(2)
C126 0.053(3) 0.040(3) 0.038(3) -0.006(2) -0.001(2) -0.022(3)
N6 0.111(6) 0.211(10) 0.098(6) -0.056(6) 0.005(5) -0.076(6)
C127 0.105(7) 0.134(8) 0.091(7) -0.041(6) -0.013(5) -0.052(6)
C128 0.205(11) 0.101(7) 0.125(8) -0.025(6) -0.030(8) -0.080(8)

loop_
_atom_type_symbol
_atom_type_description
_atom_type_scat_dispersion_real
_atom_type_scat_dispersion_imag
_atom_type_scat_source
C C 0.0033 0.0016 'International Tables Vol C Tables 4.2.6.8 and 6.1.1.4'
H H 0.0000 0.0000 'International Tables Vol C Tables 4.2.6.8 and 6.1.1.4'
N N 0.0061 0.0033 'International Tables Vol C Tables 4.2.6.8 and 6.1.1.4'
O O 0.0106 0.0060 'International Tables Vol C Tables 4.2.6.8 and 6.1.1.4'
F F 0.0171 0.0103 'International Tables Vol C Tables 4.2.6.8 and 6.1.1.4'
Zn Zn 0.2839 1.4301 'International Tables Vol C Tables 4.2.6.8 and 6.1.1.4'

loop_
_geom_angle_atom_site_label_1
_geom_angle_atom_site_label_2
_geom_angle_atom_site_label_3
_geom_angle
_geom_angle_site_symmetry_1
_geom_angle_site_symmetry_3
_geom_angle_publ_flag
O2 Zn1 O4 173.05(10) . . ?
O2 Zn1 O3 93.27(10) . . ?
O4 Zn1 O3 92.11(10) . . ?
O2 Zn1 N1 91.41(11) . . ?
O4 Zn1 N1 92.53(11) . . ?
O3 Zn1 N1 94.69(11) . . ?
O2 Zn1 O9 81.06(10) . . ?
O4 Zn1 O9 95.77(10) . . ?
O3 Zn1 O9 78.11(9) . . ?
N1 Zn1 O9 169.18(11) . . ?
O2 Zn1 O1 85.46(10) . . ?
O4 Zn1 O1 88.75(10) . . ?
O3 Zn1 O1 174.13(9) . . ?
N1 Zn1 O1 91.07(11) . . ?
O9 Zn1 O1 96.03(9) . . ?
O2 Zn1 Zn4 100.18(8) . . ?
O4 Zn1 Zn4 81.23(8) . . ?
O3 Zn1 Zn4 39.89(7) . . ?
N1 Zn1 Zn4 133.14(9) . . ?
O9 Zn1 Zn4 42.21(7) . . ?
O1 Zn1 Zn4 134.72(7) . . ?
O2 Zn1 Zn2 39.45(7) . . ?
O4 Zn1 Zn2 136.74(7) . . ?
O3 Zn1 Zn2 86.59(7) . . ?
N1 Zn1 Zn2 130.70(9) . . ?
O9 Zn1 Zn2 41.70(7) . . ?
O1 Zn1 Zn2 88.80(6) . . ?
Zn4 Zn1 Zn2 70.405(15) . . ?
O11 Zn2 O2 111.70(11) . . ?
O11 Zn2 C105 123.88(14) . . ?
O2 Zn2 C105 113.46(14) . . ?
O11 Zn2 O9 99.74(11) . . ?
O2 Zn2 O9 84.85(10) . . ?
C105 Zn2 O9 115.67(14) . . ?
O11 Zn2 Zn1 113.97(8) . . ?
O2 Zn2 Zn1 39.68(7) . . ?
C105 Zn2 Zn1 121.97(11) . . ?
O9 Zn2 Zn1 45.26(7) . . ?
O10 Zn3 O4 100.45(11) . . ?
O10 Zn3 C99 122.00(15) . . ?
O4 Zn3 C99 118.17(14) . . ?
O10 Zn3 N2 106.60(13) . . ?
O4 Zn3 N2 97.56(12) . . ?
C99 Zn3 N2 108.92(15) . . ?
O7 Zn4 O10 115.81(12) . . ?
O7 Zn4 O3 121.08(11) . . ?
O10 Zn4 O3 111.69(11) . . ?
O7 Zn4 O9 114.98(10) . . ?
O10 Zn4 O9 103.69(11) . . ?
O3 Zn4 O9 84.11(10) . . ?
O7 Zn4 Zn1 144.70(8) . . ?
O10 Zn4 Zn1 99.05(9) . . ?
O3 Zn4 Zn1 42.01(7) . . ?
O9 Zn4 Zn1 46.55(7) . . ?
O11 Zn5 O8 102.19(11) . . ?
O11 Zn5 O6 172.52(11) . . ?
O8 Zn5 O6 74.93(10) . . ?
O11 Zn5 O7 100.72(11) . . ?
O8 Zn5 O7 89.46(10) . . ?
O6 Zn5 O7 86.24(10) . . ?
O11 Zn5 N3 96.62(12) . . ?
O8 Zn5 N3 159.72(12) . . ?
O6 Zn5 N3 85.47(11) . . ?
O7 Zn5 N3 94.46(11) . . ?
O11 Zn5 O5 91.38(10) . . ?
O8 Zn5 O5 80.95(9) . . ?
O6 Zn5 O5 81.38(9) . . ?
O7 Zn5 O5 165.95(10) . . ?
N3 Zn5 O5 91.18(11) . . ?
O11 Zn5 Zn6 139.61(8) . . ?
O8 Zn5 Zn6 37.43(7) . . ?
O6 Zn5 Zn6 38.02(7) . . ?
O7 Zn5 Zn6 82.53(7) . . ?
N3 Zn5 Zn6 123.44(9) . . ?
O5 Zn5 Zn6 83.62(7) . . ?
O8 Zn6 O6 81.70(11) . . ?
O8 Zn6 C111 136.43(14) . . ?
O6 Zn6 C111 141.08(14) . . ?
O8 Zn6 Zn5 40.53(7) . . ?
O6 Zn6 Zn5 41.76(8) . . ?
C111 Zn6 Zn5 176.92(12) . . ?
Zn4 O9 Zn2 119.01(13) . . ?
Zn4 O9 Zn1 91.23(9) . . ?
Zn2 O9 Zn1 93.04(10) . . ?
Zn4 O9 H9 107(3) . . ?
Zn2 O9 H9 112(3) . . ?
Zn1 O9 H9 134(3) . . ?
Zn4 O10 Zn3 111.50(14) . . ?
Zn4 O10 H10 120(3) . . ?
Zn3 O10 H10 97(3) . . ?
Zn2 O11 Zn5 128.10(14) . . ?
Zn2 O11 H11 105(3) . . ?
Zn5 O11 H11 125(3) . . ?
C1 O1 C45 117.1(3) . . ?
C1 O1 Zn1 112.6(2) . . ?
C45 O1 Zn1 126.6(2) . . ?
C12 O2 Zn2 138.5(2) . . ?
C12 O2 Zn1 119.2(2) . . ?
Zn2 O2 Zn1 100.87(11) . . ?
C23 O3 Zn4 142.6(2) . . ?
C23 O3 Zn1 117.2(2) . . ?
Zn4 O3 Zn1 98.10(10) . . ?
C34 O4 Zn3 123.8(2) . . ?
C34 O4 Zn1 115.7(2) . . ?
Zn3 O4 Zn1 119.11(12) . . ?
C6 C1 C2 122.3(4) . . ?
C6 C1 O1 117.9(3) . . ?
C2 C1 O1 119.5(3) . . ?
C3 C2 C1 117.5(4) . . ?
C3 C2 C44 119.0(3) . . ?
C1 C2 C44 123.4(4) . . ?
C2 C3 C4 122.3(4) . . ?
C2 C3 H3 118.9 . . ?
C4 C3 H3 118.9 . . ?
C5 C4 C3 117.7(4) . . ?
C5 C4 C7 123.0(4) . . ?
C3 C4 C7 119.2(4) . . ?
C4 C5 C6 122.2(4) . . ?
C4 C5 H5 118.9 . . ?
C6 C5 H5 118.9 . . ?
C1 C6 C5 117.6(4) . . ?
C1 C6 C11 122.5(4) . . ?
C5 C6 C11 119.7(4) . . ?
C8 C7 C10 109.3(4) . . ?
C8 C7 C9 108.6(4) . . ?
C10 C7 C9 108.2(4) . . ?
C8 C7 C4 110.4(4) . . ?
C10 C7 C4 111.2(4) . . ?
C9 C7 C4 109.1(4) . . ?
C7 C8 H8A 109.5 . . ?
C7 C8 H8B 109.5 . . ?
H8A C8 H8B 109.5 . . ?
C7 C8 H8C 109.5 . . ?
H8A C8 H8C 109.5 . . ?
H8B C8 H8C 109.5 . . ?
C7 C9 H9A 109.5 . . ?
C7 C9 H9B 109.5 . . ?
H9A C9 H9B 109.5 . . ?
C7 C9 H9C 109.5 . . ?
H9A C9 H9C 109.5 . . ?
H9B C9 H9C 109.5 . . ?
C7 C10 H10A 109.5 . . ?
C7 C10 H10B 109.5 . . ?
H10A C10 H10B 109.5 . . ?
C7 C10 H10C 109.5 . . ?
H10A C10 H10C 109.5 . . ?
H10B C10 H10C 109.5 . . ?
C13 C11 C6 112.3(3) . . ?
C13 C11 H11A 109.1 . . ?
C6 C11 H11A 109.1 . . ?
C13 C11 H11B 109.1 . . ?
C6 C11 H11B 109.1 . . ?
H11A C11 H11B 107.9 . . ?
O2 C12 C17 120.7(4) . . ?
O2 C12 C13 119.1(3) . . ?
C17 C12 C13 120.1(4) . . ?
C14 C13 C12 119.1(4) . . ?
C14 C13 C11 120.5(4) . . ?
C12 C13 C11 120.3(3) . . ?
C15 C14 C13 122.4(4) . . ?
C15 C14 H14 118.8 . . ?
C13 C14 H14 118.8 . . ?
C14 C15 C16 116.9(4) . . ?
C14 C15 C18 123.4(4) . . ?
C16 C15 C18 119.7(4) . . ?
C15 C16 C17 123.4(4) . . ?
C15 C16 H16 118.3 . . ?
C17 C16 H16 118.3 . . ?
C16 C17 C12 118.1(4) . . ?
C16 C17 C22 119.7(3) . . ?
C12 C17 C22 122.0(3) . . ?
C20 C18 C21 107.8(4) . . ?
C20 C18 C19 109.0(4) . . ?
C21 C18 C19 108.7(4) . . ?
C20 C18 C15 111.6(3) . . ?
C21 C18 C15 110.8(4) . . ?
C19 C18 C15 108.9(3) . . ?
C18 C19 H19A 109.5 . . ?
C18 C19 H19B 109.5 . . ?
H19A C19 H19B 109.5 . . ?
C18 C19 H19C 109.5 . . ?
H19A C19 H19C 109.5 . . ?
H19B C19 H19C 109.5 . . ?
C18 C20 H20A 109.5 . . ?
C18 C20 H20B 109.5 . . ?
H20A C20 H20B 109.5 . . ?
C18 C20 H20C 109.5 . . ?
H20A C20 H20C 109.5 . . ?
H20B C20 H20C 109.5 . . ?
C18 C21 H21A 109.5 . . ?
C18 C21 H21B 109.5 . . ?
H21A C21 H21B 109.5 . . ?
C18 C21 H21C 109.5 . . ?
H21A C21 H21C 109.5 . . ?
H21B C21 H21C 109.5 . . ?
C24 C22 C17 111.9(3) . . ?
C24 C22 H22A 109.2 . . ?
C17 C22 H22A 109.2 . . ?
C24 C22 H22B 109.2 . . ?
C17 C22 H22B 109.2 . . ?
H22A C22 H22B 107.9 . . ?
O3 C23 C28 120.2(3) . . ?
O3 C23 C24 119.1(3) . . ?
C28 C23 C24 120.4(3) . . ?
C25 C24 C23 118.3(4) . . ?
C25 C24 C22 120.5(4) . . ?
C23 C24 C22 121.1(3) . . ?
C24 C25 C26 123.5(4) . . ?
C24 C25 H25 118.3 . . ?
C26 C25 H25 118.3 . . ?
C27 C26 C25 116.5(4) . . ?
C27 C26 C29 124.0(4) . . ?
C25 C26 C29 119.5(4) . . ?
C26 C27 C28 122.7(4) . . ?
C26 C27 H27 118.7 . . ?
C28 C27 H27 118.7 . . ?
C23 C28 C27 118.5(4) . . ?
C23 C28 C33 120.5(3) . . ?
C27 C28 C33 120.8(3) . . ?
C32 C29 C30 109.8(4) . . ?
C32 C29 C31 107.5(4) . . ?
C30 C29 C31 109.5(4) . . ?
C32 C29 C26 112.2(4) . . ?
C30 C29 C26 108.1(4) . . ?
C31 C29 C26 109.7(3) . . ?
C29 C30 H30A 109.5 . . ?
C29 C30 H30B 109.5 . . ?
H30A C30 H30B 109.5 . . ?
C29 C30 H30C 109.5 . . ?
H30A C30 H30C 109.5 . . ?
H30B C30 H30C 109.5 . . ?
C29 C31 H31A 109.5 . . ?
C29 C31 H31B 109.5 . . ?
H31A C31 H31B 109.5 . . ?
C29 C31 H31C 109.5 . . ?
H31A C31 H31C 109.5 . . ?
H31B C31 H31C 109.5 . . ?
C29 C32 H32A 109.5 . . ?
C29 C32 H32B 109.5 . . ?
H32A C32 H32B 109.5 . . ?
C29 C32 H32C 109.5 . . ?
H32A C32 H32C 109.5 . . ?
H32B C32 H32C 109.5 . . ?
C35 C33 C28 112.4(3) . . ?
C35 C33 H33A 109.1 . . ?
C28 C33 H33A 109.1 . . ?
C35 C33 H33B 109.1 . . ?
C28 C33 H33B 109.1 . . ?
H33A C33 H33B 107.8 . . ?
O4 C34 C35 122.1(3) . . ?
O4 C34 C39 118.9(3) . . ?
C35 C34 C39 118.9(3) . . ?
C36 C35 C34 119.0(4) . . ?
C36 C35 C33 118.6(3) . . ?
C34 C35 C33 122.3(3) . . ?
C37 C36 C35 123.4(4) . . ?
C37 C36 H36 118.3 . . ?
C35 C36 H36 118.3 . . ?
C36 C37 C38 116.5(3) . . ?
C36 C37 C40 123.6(3) . . ?
C38 C37 C40 119.9(4) . . ?
C39 C38 C37 122.6(4) . . ?
C39 C38 H38 118.7 . . ?
C37 C38 H38 118.7 . . ?
C38 C39 C34 119.5(3) . . ?
C38 C39 C44 120.2(3) . . ?
C34 C39 C44 120.2(3) . . ?
C41 C40 C37 112.1(3) . . ?
C41 C40 C43 109.0(4) . . ?
C37 C40 C43 108.3(3) . . ?
C41 C40 C42 108.1(4) . . ?
C37 C40 C42 109.9(3) . . ?
C43 C40 C42 109.4(4) . . ?
C40 C41 H41A 109.5 . . ?
C40 C41 H41B 109.5 . . ?
H41A C41 H41B 109.5 . . ?
C40 C41 H41C 109.5 . . ?
H41A C41 H41C 109.5 . . ?
H41B C41 H41C 109.5 . . ?
C40 C42 H42A 109.5 . . ?
C40 C42 H42B 109.5 . . ?
H42A C42 H42B 109.5 . . ?
C40 C42 H42C 109.5 . . ?
H42A C42 H42C 109.5 . . ?
H42B C42 H42C 109.5 . . ?
C40 C43 H43A 109.5 . . ?
C40 C43 H43B 109.5 . . ?
H43A C43 H43B 109.5 . . ?
C40 C43 H43C 109.5 . . ?
H43A C43 H43C 109.5 . . ?
H43B C43 H43C 109.5 . . ?
C39 C44 C2 111.7(3) . . ?
C39 C44 H44A 109.3 . . ?
C2 C44 H44A 109.3 . . ?
C39 C44 H44B 109.3 . . ?
C2 C44 H44B 109.3 . . ?
H44A C44 H44B 107.9 . . ?
O1 C45 C46 116.3(3) . . ?
O1 C45 H45A 108.2 . . ?
C46 C45 H45A 108.2 . . ?
O1 C45 H45B 108.2 . . ?
C46 C45 H45B 108.2 . . ?
H45A C45 H45B 107.4 . . ?
C45 C46 C47 108.5(4) . . ?
C45 C46 H46A 110.0 . . ?
C47 C46 H46A 110.0 . . ?
C45 C46 H46B 110.0 . . ?
C47 C46 H46B 110.0 . . ?
H46A C46 H46B 108.4 . . ?
C48 C47 C46 115.5(4) . . ?
C48 C47 H47A 108.4 . . ?
C46 C47 H47A 108.4 . . ?
C48 C47 H47B 108.4 . . ?
C46 C47 H47B 108.4 . . ?
H47A C47 H47B 107.5 . . ?
C47 C48 C49 112.5(4) . . ?
C47 C48 H48A 109.1 . . ?
C49 C48 H48A 109.1 . . ?
C47 C48 H48B 109.1 . . ?
C49 C48 H48B 109.1 . . ?
H48A C48 H48B 107.8 . . ?
C48 C49 H49A 109.5 . . ?
C48 C49 H49B 109.5 . . ?
H49A C49 H49B 109.5 . . ?
C48 C49 H49C 109.5 . . ?
H49A C49 H49C 109.5 . . ?
H49B C49 H49C 109.5 . . ?
C50 O5 C94 116.7(3) . . ?
C50 O5 Zn5 114.3(2) . . ?
C94 O5 Zn5 126.9(2) . . ?
C61 O6 Zn6 124.1(2) . . ?
C61 O6 Zn5 134.9(2) . . ?
Zn6 O6 Zn5 100.23(10) . . ?
C72 O7 Zn4 125.7(2) . . ?
C72 O7 Zn5 116.2(2) . . ?
Zn4 O7 Zn5 116.33(12) . . ?
C83 O8 Zn6 124.5(2) . . ?
C83 O8 Zn5 132.6(2) . . ?
Zn6 O8 Zn5 102.04(11) . . ?
O5 C50 C51 120.2(3) . . ?
O5 C50 C55 117.7(3) . . ?
C51 C50 C55 121.9(4) . . ?
C52 C51 C50 117.0(3) . . ?
C52 C51 C93 119.6(3) . . ?
C50 C51 C93 123.3(4) . . ?
C53 C52 C51 123.0(4) . . ?
C53 C52 H52 118.5 . . ?
C51 C52 H52 118.5 . . ?
C54 C53 C52 116.8(4) . . ?
C54 C53 C56 120.1(3) . . ?
C52 C53 C56 123.1(4) . . ?
C55 C54 C53 123.6(4) . . ?
C55 C54 H54 118.2 . . ?
C53 C54 H54 118.2 . . ?
C54 C55 C50 117.3(3) . . ?
C54 C55 C60 120.1(3) . . ?
C50 C55 C60 122.6(3) . . ?
C59 C56 C58 108.8(4) . . ?
C59 C56 C53 112.3(3) . . ?
C58 C56 C53 108.9(3) . . ?
C59 C56 C57 107.8(4) . . ?
C58 C56 C57 108.8(4) . . ?
C53 C56 C57 110.3(3) . . ?
C56 C57 H57A 109.5 . . ?
C56 C57 H57B 109.5 . . ?
H57A C57 H57B 109.5 . . ?
C56 C57 H57C 109.5 . . ?
H57A C57 H57C 109.5 . . ?
H57B C57 H57C 109.5 . . ?
C56 C58 H58A 109.5 . . ?
C56 C58 H58B 109.5 . . ?
H58A C58 H58B 109.5 . . ?
C56 C58 H58C 109.5 . . ?
H58A C58 H58C 109.5 . . ?
H58B C58 H58C 109.5 . . ?
C56 C59 H59A 109.5 . . ?
C56 C59 H59B 109.5 . . ?
H59A C59 H59B 109.5 . . ?
C56 C59 H59C 109.5 . . ?
H59A C59 H59C 109.5 . . ?
H59B C59 H59C 109.5 . . ?
C62 C60 C55 117.2(3) . . ?
C62 C60 H60A 108.0 . . ?
C55 C60 H60A 108.0 . . ?
C62 C60 H60B 108.0 . . ?
C55 C60 H60B 108.0 . . ?
H60A C60 H60B 107.2 . . ?
O6 C61 C66 120.7(3) . . ?
O6 C61 C62 118.1(3) . . ?
C66 C61 C62 121.2(3) . . ?
C63 C62 C61 118.3(3) . . ?
C63 C62 C60 121.0(3) . . ?
C61 C62 C60 120.1(3) . . ?
C62 C63 C64 122.2(3) . . ?
C62 C63 H63 118.9 . . ?
C64 C63 H63 118.9 . . ?
C65 C64 C63 117.6(3) . . ?
C65 C64 C67 122.6(3) . . ?
C63 C64 C67 119.6(3) . . ?
C64 C65 C66 122.5(3) . . ?
C64 C65 H65 118.8 . . ?
C66 C65 H65 118.8 . . ?
C61 C66 C65 118.1(3) . . ?
C61 C66 C71 121.8(3) . . ?
C65 C66 C71 119.6(3) . . ?
C68 C67 C70 108.2(4) . . ?
C68 C67 C69 109.3(4) . . ?
C70 C67 C69 107.7(4) . . ?
C68 C67 C64 110.8(3) . . ?
C70 C67 C64 112.5(3) . . ?
C69 C67 C64 108.3(4) . . ?
C67 C68 H68A 109.5 . . ?
C67 C68 H68B 109.5 . . ?
H68A C68 H68B 109.5 . . ?
C67 C68 H68C 109.5 . . ?
H68A C68 H68C 109.5 . . ?
H68B C68 H68C 109.5 . . ?
C67 C69 H69A 109.5 . . ?
C67 C69 H69B 109.5 . . ?
H69A C69 H69B 109.5 . . ?
C67 C69 H69C 109.5 . . ?
H69A C69 H69C 109.5 . . ?
H69B C69 H69C 109.5 . . ?
C67 C70 H70A 109.5 . . ?
C67 C70 H70B 109.5 . . ?
H70A C70 H70B 109.5 . . ?
C67 C70 H70C 109.5 . . ?
H70A C70 H70C 109.5 . . ?
H70B C70 H70C 109.5 . . ?
C73 C71 C66 118.7(3) . . ?
C73 C71 H71A 107.6 . . ?
C66 C71 H71A 107.6 . . ?
C73 C71 H71B 107.6 . . ?
C66 C71 H71B 107.6 . . ?
H71A C71 H71B 107.1 . . ?
O7 C72 C73 119.7(3) . . ?
O7 C72 C77 120.5(3) . . ?
C73 C72 C77 119.7(3) . . ?
C74 C73 C72 118.6(3) . . ?
C74 C73 C71 120.0(3) . . ?
C72 C73 C71 121.3(3) . . ?
C75 C74 C73 123.0(3) . . ?
C75 C74 H74 118.5 . . ?
C73 C74 H74 118.5 . . ?
C76 C75 C74 116.8(3) . . ?
C76 C75 C78 121.5(3) . . ?
C74 C75 C78 121.6(3) . . ?
C77 C76 C75 123.1(3) . . ?
C77 C76 H76 118.4 . . ?
C75 C76 H76 118.4 . . ?
C76 C77 C72 118.6(3) . . ?
C76 C77 C82 120.9(3) . . ?
C72 C77 C82 120.5(3) . . ?
C79 C78 C80 108.2(3) . . ?
C79 C78 C81 108.9(3) . . ?
C80 C78 C81 108.3(4) . . ?
C79 C78 C75 108.3(3) . . ?
C80 C78 C75 111.9(3) . . ?
C81 C78 C75 111.2(3) . . ?
C78 C79 H79A 109.5 . . ?
C78 C79 H79B 109.5 . . ?
H79A C79 H79B 109.5 . . ?
C78 C79 H79C 109.5 . . ?
H79A C79 H79C 109.5 . . ?
H79B C79 H79C 109.5 . . ?
C78 C80 H80A 109.5 . . ?
C78 C80 H80B 109.5 . . ?
H80A C80 H80B 109.5 . . ?
C78 C80 H80C 109.5 . . ?
H80A C80 H80C 109.5 . . ?
H80B C80 H80C 109.5 . . ?
C78 C81 H81A 109.5 . . ?
C78 C81 H81B 109.5 . . ?
H81A C81 H81B 109.5 . . ?
C78 C81 H81C 109.5 . . ?
H81A C81 H81C 109.5 . . ?
H81B C81 H81C 109.5 . . ?
C77 C82 C84 117.9(3) . . ?
C77 C82 H82A 107.8 . . ?
C84 C82 H82A 107.8 . . ?
C77 C82 H82B 107.8 . . ?
C84 C82 H82B 107.8 . . ?
H82A C82 H82B 107.2 . . ?
O8 C83 C84 119.9(3) . . ?
O8 C83 C88 118.0(3) . . ?
C84 C83 C88 122.1(3) . . ?
C83 C84 C85 117.9(4) . . ?
C83 C84 C82 121.3(3) . . ?
C85 C84 C82 120.4(3) . . ?
C86 C85 C84 122.3(4) . . ?
C86 C85 H85 118.9 . . ?
C84 C85 H85 118.9 . . ?
C85 C86 C87 117.9(4) . . ?
C85 C86 C89 122.5(4) . . ?
C87 C86 C89 119.6(4) . . ?
C86 C87 C88 122.7(4) . . ?
C86 C87 H87 118.7 . . ?
C88 C87 H87 118.7 . . ?
C87 C88 C83 117.2(3) . . ?
C87 C88 C93 120.2(3) . . ?
C83 C88 C93 122.1(3) . . ?
C91 C89 C90 108.3(5) . . ?
C91 C89 C92 108.7(6) . . ?
C90 C89 C92 109.3(5) . . ?
C91 C89 C86 110.4(4) . . ?
C90 C89 C86 111.6(4) . . ?
C92 C89 C86 108.5(5) . . ?
C89 C90 H90A 109.5 . . ?
C89 C90 H90B 109.5 . . ?
H90A C90 H90B 109.5 . . ?
C89 C90 H90C 109.5 . . ?
H90A C90 H90C 109.5 . . ?
H90B C90 H90C 109.5 . . ?
C89 C91 H91A 109.5 . . ?
C89 C91 H91B 109.5 . . ?
H91A C91 H91B 109.5 . . ?
C89 C91 H91C 109.5 . . ?
H91A C91 H91C 109.5 . . ?
H91B C91 H91C 109.5 . . ?
C89 C92 H92A 109.5 . . ?
C89 C92 H92B 109.5 . . ?
H92A C92 H92B 109.5 . . ?
C89 C92 H92C 109.5 . . ?
H92A C92 H92C 109.5 . . ?
H92B C92 H92C 109.5 . . ?
C88 C93 C51 120.7(3) . . ?
C88 C93 H93A 107.2 . . ?
C51 C93 H93A 107.2 . . ?
C88 C93 H93B 107.2 . . ?
C51 C93 H93B 107.2 . . ?
H93A C93 H93B 106.8 . . ?
O5 C94 C95 111.8(3) . . ?
O5 C94 H94A 109.2 . . ?
C95 C94 H94A 109.2 . . ?
O5 C94 H94B 109.2 . . ?
C95 C94 H94B 109.2 . . ?
H94A C94 H94B 107.9 . . ?
C94 C95 C96 112.6(4) . . ?
C94 C95 H95A 109.1 . . ?
C96 C95 H95A 109.1 . . ?
C94 C95 H95B 109.1 . . ?
C96 C95 H95B 109.1 . . ?
H95A C95 H95B 107.8 . . ?
C97 C96 C95 112.7(4) . . ?
C97 C96 H96A 109.0 . . ?
C95 C96 H96A 109.0 . . ?
C97 C96 H96B 109.0 . . ?
C95 C96 H96B 109.0 . . ?
H96A C96 H96B 107.8 . . ?
C96 C97 C98 113.4(5) . . ?
C96 C97 H97A 108.9 . . ?
C98 C97 H97A 108.9 . . ?
C96 C97 H97B 108.9 . . ?
C98 C97 H97B 108.9 . . ?
H97A C97 H97B 107.7 . . ?
C97 C98 H98A 109.5 . . ?
C97 C98 H98B 109.5 . . ?
H98A C98 H98B 109.5 . . ?
C97 C98 H98C 109.5 . . ?
H98A C98 H98C 109.5 . . ?
H98B C98 H98C 109.5 . . ?
C104 C99 C100 113.7(4) . . ?
C104 C99 Zn3 124.8(3) . . ?
C100 C99 Zn3 121.5(3) . . ?
F1 C100 C101 116.1(4) . . ?
F1 C100 C99 120.1(4) . . ?
C101 C100 C99 123.7(4) . . ?
F2 C101 C102 119.9(4) . . ?
F2 C101 C100 120.5(4) . . ?
C102 C101 C100 119.7(4) . . ?
F3 C102 C101 120.5(5) . . ?
F3 C102 C103 120.0(4) . . ?
C101 C102 C103 119.5(4) . . ?
F4 C103 C102 120.1(4) . . ?
F4 C103 C104 121.4(4) . . ?
C102 C103 C104 118.6(4) . . ?
F5 C104 C99 119.2(4) . . ?
F5 C104 C103 115.9(4) . . ?
C99 C104 C103 124.9(4) . . ?
C110 C105 C106 114.7(4) . . ?
C110 C105 Zn2 121.4(3) . . ?
C106 C105 Zn2 123.9(3) . . ?
F6 C106 C107 116.0(4) . . ?
F6 C106 C105 119.9(4) . . ?
C107 C106 C105 124.0(4) . . ?
F7 C107 C108 119.2(4) . . ?
F7 C107 C106 121.9(5) . . ?
C108 C107 C106 118.9(4) . . ?
F8 C108 C107 120.1(5) . . ?
F8 C108 C109 120.4(5) . . ?
C107 C108 C109 119.5(4) . . ?
F9 C109 C108 119.7(4) . . ?
F9 C109 C110 121.4(4) . . ?
C108 C109 C110 118.9(4) . . ?
F10 C110 C105 119.6(4) . . ?
F10 C110 C109 116.4(4) . . ?
C105 C110 C109 124.0(4) . . ?
C112 C111 C116 115.0(4) . . ?
C112 C111 Zn6 123.9(3) . . ?
C116 C111 Zn6 121.1(3) . . ?
F11 C112 C111 119.6(4) . . ?
F11 C112 C113 117.1(4) . . ?
C111 C112 C113 123.3(4) . . ?
F12 C113 C114 119.5(4) . . ?
F12 C113 C112 121.1(5) . . ?
C114 C113 C112 119.5(4) . . ?
F13 C114 C115 120.7(4) . . ?
F13 C114 C113 119.7(4) . . ?
C115 C114 C113 119.5(4) . . ?
F14 C115 C114 120.7(4) . . ?
F14 C115 C116 120.2(4) . . ?
C114 C115 C116 119.1(4) . . ?
F15 C116 C111 119.4(4) . . ?
F15 C116 C115 117.0(4) . . ?
C111 C116 C115 123.6(4) . . ?
C117 N1 Zn1 172.5(3) . . ?
N1 C117 C118 179.0(5) . . ?
C117 C118 H11C 109.5 . . ?
C117 C118 H11D 109.5 . . ?
H11C C118 H11D 109.5 . . ?
C117 C118 H11E 109.5 . . ?
H11C C118 H11E 109.5 . . ?
H11D C118 H11E 109.5 . . ?
C119 N2 Zn3 158.0(4) . . ?
N2 C119 C120 179.3(5) . . ?
C119 C120 H12A 109.5 . . ?
C119 C120 H12B 109.5 . . ?
H12A C120 H12B 109.5 . . ?
C119 C120 H12C 109.5 . . ?
H12A C120 H12C 109.5 . . ?
H12B C120 H12C 109.5 . . ?
C121 N3 Zn5 155.6(4) . . ?
N3 C121 C122 179.5(6) . . ?
C121 C122 H12D 109.5 . . ?
C121 C122 H12E 109.5 . . ?
H12D C122 H12E 109.5 . . ?
C121 C122 H12F 109.5 . . ?
H12D C122 H12F 109.5 . . ?
H12E C122 H12F 109.5 . . ?
N4 C123 C124 179.6(7) . . ?
C123 C124 H12G 109.5 . . ?
C123 C124 H12H 109.5 . . ?
H12G C124 H12H 109.5 . . ?
C123 C124 H12I 109.5 . . ?
H12G C124 H12I 109.5 . . ?
H12H C124 H12I 109.5 . . ?
N5 C125 C126 178.5(6) . . ?
C125 C126 H12J 109.5 . . ?
C125 C126 H12K 109.5 . . ?
H12J C126 H12K 109.5 . . ?
C125 C126 H12L 109.5 . . ?
H12J C126 H12L 109.5 . . ?
H12K C126 H12L 109.5 . . ?
N6 C127 C128 174.9(12) . . ?
C127 C128 H12M 109.5 . . ?
C127 C128 H12N 109.5 . . ?
H12M C128 H12N 109.5 . . ?
C127 C128 H12O 109.5 . . ?
H12M C128 H12O 109.5 . . ?
H12N C128 H12O 109.5 . . ?

loop_
_geom_bond_atom_site_label_1
_geom_bond_atom_site_label_2
_geom_bond_distance
_geom_bond_site_symmetry_2
_geom_bond_publ_flag
Zn1 O2 1.996(2) . ?
Zn1 O4 2.014(2) . ?
Zn1 O3 2.033(3) . ?
Zn1 N1 2.180(3) . ?
Zn1 O9 2.184(3) . ?
Zn1 O1 2.207(3) . ?
Zn1 Zn4 3.0077(6) . ?
Zn1 Zn2 3.0703(6) . ?
Zn2 O11 1.915(3) . ?
Zn2 O2 1.986(2) . ?
Zn2 C105 2.007(4) . ?
Zn2 O9 2.045(3) . ?
Zn3 O10 1.947(3) . ?
Zn3 O4 1.981(3) . ?
Zn3 C99 2.012(4) . ?
Zn3 N2 2.087(4) . ?
Zn4 O7 1.898(2) . ?
Zn4 O10 1.929(3) . ?
Zn4 O3 1.948(2) . ?
Zn4 O9 2.021(3) . ?
Zn5 O11 1.921(3) . ?
Zn5 O8 2.031(2) . ?
Zn5 O6 2.069(3) . ?
Zn5 O7 2.082(2) . ?
Zn5 N3 2.167(3) . ?
Zn5 O5 2.335(2) . ?
Zn5 Zn6 3.0574(7) . ?
Zn6 O8 1.900(3) . ?
Zn6 O6 1.914(2) . ?
Zn6 C111 1.950(4) . ?
O9 H9 0.834(18) . ?
O10 H10 0.810(19) . ?
O11 H11 0.807(19) . ?
O1 C1 1.400(4) . ?
O1 C45 1.445(4) . ?
O2 C12 1.349(4) . ?
O3 C23 1.355(4) . ?
O4 C34 1.367(4) . ?
C1 C6 1.392(5) . ?
C1 C2 1.398(5) . ?
C2 C3 1.391(5) . ?
C2 C44 1.525(5) . ?
C3 C4 1.402(6) . ?
C3 H3 0.9500 . ?
C4 C5 1.387(6) . ?
C4 C7 1.543(6) . ?
C5 C6 1.399(6) . ?
C5 H5 0.9500 . ?
C6 C11 1.528(5) . ?
C7 C8 1.520(6) . ?
C7 C10 1.528(7) . ?
C7 C9 1.536(7) . ?
C8 H8A 0.9800 . ?
C8 H8B 0.9800 . ?
C8 H8C 0.9800 . ?
C9 H9A 0.9800 . ?
C9 H9B 0.9800 . ?
C9 H9C 0.9800 . ?
C10 H10A 0.9800 . ?
C10 H10B 0.9800 . ?
C10 H10C 0.9800 . ?
C11 C13 1.526(5) . ?
C11 H11A 0.9900 . ?
C11 H11B 0.9900 . ?
C12 C17 1.404(5) . ?
C12 C13 1.410(6) . ?
C13 C14 1.396(5) . ?
C14 C15 1.389(6) . ?
C14 H14 0.9500 . ?
C15 C16 1.395(6) . ?
C15 C18 1.536(5) . ?
C16 C17 1.398(5) . ?
C16 H16 0.9500 . ?
C17 C22 1.516(5) . ?
C18 C20 1.524(6) . ?
C18 C21 1.530(6) . ?
C18 C19 1.532(6) . ?
C19 H19A 0.9800 . ?
C19 H19B 0.9800 . ?
C19 H19C 0.9800 . ?
C20 H20A 0.9800 . ?
C20 H20B 0.9800 . ?
C20 H20C 0.9800 . ?
C21 H21A 0.9800 . ?
C21 H21B 0.9800 . ?
C21 H21C 0.9800 . ?
C22 C24 1.515(5) . ?
C22 H22A 0.9900 . ?
C22 H22B 0.9900 . ?
C23 C28 1.395(5) . ?
C23 C24 1.403(5) . ?
C24 C25 1.381(5) . ?
C25 C26 1.392(6) . ?
C25 H25 0.9500 . ?
C26 C27 1.388(6) . ?
C26 C29 1.544(5) . ?
C27 C28 1.401(5) . ?
C27 H27 0.9500 . ?
C28 C33 1.522(5) . ?
C29 C32 1.516(6) . ?
C29 C30 1.535(7) . ?
C29 C31 1.542(7) . ?
C30 H30A 0.9800 . ?
C30 H30B 0.9800 . ?
C30 H30C 0.9800 . ?
C31 H31A 0.9800 . ?
C31 H31B 0.9800 . ?
C31 H31C 0.9800 . ?
C32 H32A 0.9800 . ?
C32 H32B 0.9800 . ?
C32 H32C 0.9800 . ?
C33 C35 1.520(5) . ?
C33 H33A 0.9900 . ?
C33 H33B 0.9900 . ?
C34 C35 1.404(5) . ?
C34 C39 1.410(5) . ?
C35 C36 1.383(5) . ?
C36 C37 1.381(5) . ?
C36 H36 0.9500 . ?
C37 C38 1.396(5) . ?
C37 C40 1.534(5) . ?
C38 C39 1.378(5) . ?
C38 H38 0.9500 . ?
C39 C44 1.520(5) . ?
C40 C41 1.526(6) . ?
C40 C43 1.536(6) . ?
C40 C42 1.539(6) . ?
C41 H41A 0.9800 . ?
C41 H41B 0.9800 . ?
C41 H41C 0.9800 . ?
C42 H42A 0.9800 . ?
C42 H42B 0.9800 . ?
C42 H42C 0.9800 . ?
C43 H43A 0.9800 . ?
C43 H43B 0.9800 . ?
C43 H43C 0.9800 . ?
C44 H44A 0.9900 . ?
C44 H44B 0.9900 . ?
C45 C46 1.484(6) . ?
C45 H45A 0.9900 . ?
C45 H45B 0.9900 . ?
C46 C47 1.533(6) . ?
C46 H46A 0.9900 . ?
C46 H46B 0.9900 . ?
C47 C48 1.503(6) . ?
C47 H47A 0.9900 . ?
C47 H47B 0.9900 . ?
C48 C49 1.524(6) . ?
C48 H48A 0.9900 . ?
C48 H48B 0.9900 . ?
C49 H49A 0.9800 . ?
C49 H49B 0.9800 . ?
C49 H49C 0.9800 . ?
O5 C50 1.393(4) . ?
O5 C94 1.449(5) . ?
O6 C61 1.342(4) . ?
O7 C72 1.357(4) . ?
O8 C83 1.357(4) . ?
C50 C51 1.398(5) . ?
C50 C55 1.402(5) . ?
C51 C52 1.396(5) . ?
C51 C93 1.523(5) . ?
C52 C53 1.394(5) . ?
C52 H52 0.9500 . ?
C53 C54 1.383(5) . ?
C53 C56 1.530(6) . ?
C54 C55 1.383(5) . ?
C54 H54 0.9500 . ?
C55 C60 1.521(5) . ?
C56 C59 1.502(6) . ?
C56 C58 1.529(5) . ?
C56 C57 1.536(6) . ?
C57 H57A 0.9800 . ?
C57 H57B 0.9800 . ?
C57 H57C 0.9800 . ?
C58 H58A 0.9800 . ?
C58 H58B 0.9800 . ?
C58 H58C 0.9800 . ?
C59 H59A 0.9800 . ?
C59 H59B 0.9800 . ?
C59 H59C 0.9800 . ?
C60 C62 1.514(5) . ?
C60 H60A 0.9900 . ?
C60 H60B 0.9900 . ?
C61 C66 1.391(5) . ?
C61 C62 1.408(5) . ?
C62 C63 1.386(5) . ?
C63 C64 1.394(5) . ?
C63 H63 0.9500 . ?
C64 C65 1.391(5) . ?
C64 C67 1.536(5) . ?
C65 C66 1.394(5) . ?
C65 H65 0.9500 . ?
C66 C71 1.531(5) . ?
C67 C68 1.521(6) . ?
C67 C70 1.530(6) . ?
C67 C69 1.532(6) . ?
C68 H68A 0.9800 . ?
C68 H68B 0.9800 . ?
C68 H68C 0.9800 . ?
C69 H69A 0.9800 . ?
C69 H69B 0.9800 . ?
C69 H69C 0.9800 . ?
C70 H70A 0.9800 . ?
C70 H70B 0.9800 . ?
C70 H70C 0.9800 . ?
C71 C73 1.518(5) . ?
C71 H71A 0.9900 . ?
C71 H71B 0.9900 . ?
C72 C73 1.404(5) . ?
C72 C77 1.417(5) . ?
C73 C74 1.393(5) . ?
C74 C75 1.391(5) . ?
C74 H74 0.9500 . ?
C75 C76 1.391(5) . ?
C75 C78 1.540(5) . ?
C76 C77 1.383(5) . ?
C76 H76 0.9500 . ?
C77 C82 1.518(5) . ?
C78 C79 1.529(6) . ?
C78 C80 1.530(6) . ?
C78 C81 1.531(6) . ?
C79 H79A 0.9800 . ?
C79 H79B 0.9800 . ?
C79 H79C 0.9800 . ?
C80 H80A 0.9800 . ?
C80 H80B 0.9800 . ?
C80 H80C 0.9800 . ?
C81 H81A 0.9800 . ?
C81 H81B 0.9800 . ?
C81 H81C 0.9800 . ?
C82 C84 1.520(5) . ?
C82 H82A 0.9900 . ?
C82 H82B 0.9900 . ?
C83 C84 1.390(5) . ?
C83 C88 1.395(5) . ?
C84 C85 1.392(5) . ?
C85 C86 1.376(6) . ?
C85 H85 0.9500 . ?
C86 C87 1.387(6) . ?
C86 C89 1.540(6) . ?
C87 C88 1.391(5) . ?
C87 H87 0.9500 . ?
C88 C93 1.521(5) . ?
C89 C91 1.499(8) . ?
C89 C90 1.527(7) . ?
C89 C92 1.528(9) . ?
C90 H90A 0.9800 . ?
C90 H90B 0.9800 . ?
C90 H90C 0.9800 . ?
C91 H91A 0.9800 . ?
C91 H91B 0.9800 . ?
C91 H91C 0.9800 . ?
C92 H92A 0.9800 . ?
C92 H92B 0.9800 . ?
C92 H92C 0.9800 . ?
C93 H93A 0.9900 . ?
C93 H93B 0.9900 . ?
C94 C95 1.463(6) . ?
C94 H94A 0.9900 . ?
C94 H94B 0.9900 . ?
C95 C96 1.539(6) . ?
C95 H95A 0.9900 . ?
C95 H95B 0.9900 . ?
C96 C97 1.491(6) . ?
C96 H96A 0.9900 . ?
C96 H96B 0.9900 . ?
C97 C98 1.515(7) . ?
C97 H97A 0.9900 . ?
C97 H97B 0.9900 . ?
C98 H98A 0.9800 . ?
C98 H98B 0.9800 . ?
C98 H98C 0.9800 . ?
C99 C104 1.368(6) . ?
C99 C100 1.384(6) . ?
C100 F1 1.360(5) . ?
C100 C101 1.381(6) . ?
C101 F2 1.351(5) . ?
C101 C102 1.361(7) . ?
C102 F3 1.344(5) . ?
C102 C103 1.371(7) . ?
C103 F4 1.344(5) . ?
C103 C104 1.383(6) . ?
C104 F5 1.357(5) . ?
C105 C110 1.363(6) . ?
C105 C106 1.373(6) . ?
C106 F6 1.368(5) . ?
C106 C107 1.373(6) . ?
C107 F7 1.346(5) . ?
C107 C108 1.368(7) . ?
C108 F8 1.342(5) . ?
C108 C109 1.375(7) . ?
C109 F9 1.347(5) . ?
C109 C110 1.377(6) . ?
C110 F10 1.362(5) . ?
C111 C112 1.374(6) . ?
C111 C116 1.378(6) . ?
C112 F11 1.352(5) . ?
C112 C113 1.376(6) . ?
C113 F12 1.341(5) . ?
C113 C114 1.373(7) . ?
C114 F13 1.339(5) . ?
C114 C115 1.364(6) . ?
C115 F14 1.340(5) . ?
C115 C116 1.378(6) . ?
C116 F15 1.353(5) . ?
N1 C117 1.124(5) . ?
C117 C118 1.456(6) . ?
C118 H11C 0.9800 . ?
C118 H11D 0.9800 . ?
C118 H11E 0.9800 . ?
N2 C119 1.124(5) . ?
C119 C120 1.462(6) . ?
C120 H12A 0.9800 . ?
C120 H12B 0.9800 . ?
C120 H12C 0.9800 . ?
N3 C121 1.120(5) . ?
C121 C122 1.459(6) . ?
C122 H12D 0.9800 . ?
C122 H12E 0.9800 . ?
C122 H12F 0.9800 . ?
N4 C123 1.118(6) . ?
C123 C124 1.428(7) . ?
C124 H12G 0.9800 . ?
C124 H12H 0.9800 . ?
C124 H12I 0.9800 . ?
N5 C125 1.127(6) . ?
C125 C126 1.427(7) . ?
C126 H12J 0.9800 . ?
C126 H12K 0.9800 . ?
C126 H12L 0.9800 . ?
N6 C127 1.186(10) . ?
C127 C128 1.460(12) . ?
C128 H12M 0.9800 . ?
C128 H12N 0.9800 . ?
C128 H12O 0.9800 . ?

loop_
_geom_hbond_atom_site_label_D
_geom_hbond_atom_site_label_H
_geom_hbond_atom_site_label_A
_geom_hbond_distance_DH
_geom_hbond_distance_HA
_geom_hbond_distance_DA
_geom_hbond_angle_DHA
_geom_hbond_site_symmetry_A
_geom_hbond_publ_flag
O9 H9 F5 0.834(18) 2.28(2) 3.073(4) 158(4) . yes
O9 H9 F6 0.834(18) 2.72(3) 3.267(3) 125(3) . yes
O10 H10 N5 0.810(19) 2.08(2) 2.881(5) 169(4) . yes
O11 H11 N4 0.807(19) 2.19(2) 2.989(5) 174(4) . yes
C122 H12E F4 0.98 2.45 3.392(6) 160.9 . yes
C126 H12J O10 0.98 2.50 3.383(6) 149.2 2_666 yes
C128 H12M F12 0.98 2.58 3.104(9) 113.2 . yes
C128 H12O F2 0.98 2.41 3.292(9) 149.6 1_645 yes

loop_
_geom_torsion_atom_site_label_1
_geom_torsion_atom_site_label_2
_geom_torsion_atom_site_label_3
_geom_torsion_atom_site_label_4
_geom_torsion
_geom_torsion_site_symmetry_1
_geom_torsion_site_symmetry_2
_geom_torsion_site_symmetry_3
_geom_torsion_site_symmetry_4
_geom_torsion_publ_flag
C45 O1 C1 C6 -111.5(4) . . . . ?
Zn1 O1 C1 C6 88.8(3) . . . . ?
C45 O1 C1 C2 75.4(4) . . . . ?
Zn1 O1 C1 C2 -84.3(3) . . . . ?
C6 C1 C2 C3 6.5(5) . . . . ?
O1 C1 C2 C3 179.2(3) . . . . ?
C6 C1 C2 C44 -169.4(3) . . . . ?
O1 C1 C2 C44 3.3(5) . . . . ?
C1 C2 C3 C4 -1.4(5) . . . . ?
C44 C2 C3 C4 174.7(3) . . . . ?
C2 C3 C4 C5 -2.9(6) . . . . ?
C2 C3 C4 C7 176.4(3) . . . . ?
C3 C4 C5 C6 2.6(6) . . . . ?
C7 C4 C5 C6 -176.7(4) . . . . ?
C2 C1 C6 C5 -6.8(5) . . . . ?
O1 C1 C6 C5 -179.7(3) . . . . ?
C2 C1 C6 C11 169.4(3) . . . . ?
O1 C1 C6 C11 -3.5(5) . . . . ?
C4 C5 C6 C1 2.1(6) . . . . ?
C4 C5 C6 C11 -174.2(3) . . . . ?
C5 C4 C7 C8 -125.5(4) . . . . ?
C3 C4 C7 C8 55.3(5) . . . . ?
C5 C4 C7 C10 -4.0(5) . . . . ?
C3 C4 C7 C10 176.8(4) . . . . ?
C5 C4 C7 C9 115.3(5) . . . . ?
C3 C4 C7 C9 -64.0(5) . . . . ?
C1 C6 C11 C13 -95.8(4) . . . . ?
C5 C6 C11 C13 80.3(4) . . . . ?
Zn2 O2 C12 C17 -80.0(5) . . . . ?
Zn1 O2 C12 C17 83.1(4) . . . . ?
Zn2 O2 C12 C13 104.1(4) . . . . ?
Zn1 O2 C12 C13 -92.8(3) . . . . ?
O2 C12 C13 C14 178.3(3) . . . . ?
C17 C12 C13 C14 2.4(5) . . . . ?
O2 C12 C13 C11 2.2(5) . . . . ?
C17 C12 C13 C11 -173.7(3) . . . . ?
C6 C11 C13 C14 -84.1(4) . . . . ?
C6 C11 C13 C12 91.9(4) . . . . ?
C12 C13 C14 C15 -1.8(6) . . . . ?
C11 C13 C14 C15 174.2(4) . . . . ?
C13 C14 C15 C16 -0.1(6) . . . . ?
C13 C14 C15 C18 -179.4(4) . . . . ?
C14 C15 C16 C17 1.6(6) . . . . ?
C18 C15 C16 C17 -179.1(4) . . . . ?
C15 C16 C17 C12 -1.1(6) . . . . ?
C15 C16 C17 C22 -176.8(3) . . . . ?
O2 C12 C17 C16 -176.8(3) . . . . ?
C13 C12 C17 C16 -1.0(5) . . . . ?
O2 C12 C17 C22 -1.2(5) . . . . ?
C13 C12 C17 C22 174.6(3) . . . . ?
C14 C15 C18 C20 -11.8(6) . . . . ?
C16 C15 C18 C20 168.9(4) . . . . ?
C14 C15 C18 C21 -131.9(4) . . . . ?
C16 C15 C18 C21 48.9(5) . . . . ?
C14 C15 C18 C19 108.5(4) . . . . ?
C16 C15 C18 C19 -70.7(5) . . . . ?
C16 C17 C22 C24 80.7(4) . . . . ?
C12 C17 C22 C24 -94.8(4) . . . . ?
Zn4 O3 C23 C28 -71.7(5) . . . . ?
Zn1 O3 C23 C28 87.1(4) . . . . ?
Zn4 O3 C23 C24 114.4(4) . . . . ?
Zn1 O3 C23 C24 -86.8(4) . . . . ?
O3 C23 C24 C25 178.5(3) . . . . ?
C28 C23 C24 C25 4.7(6) . . . . ?
O3 C23 C24 C22 2.7(6) . . . . ?
C28 C23 C24 C22 -171.1(3) . . . . ?
C17 C22 C24 C25 -80.9(4) . . . . ?
C17 C22 C24 C23 94.8(4) . . . . ?
C23 C24 C25 C26 -3.3(6) . . . . ?
C22 C24 C25 C26 172.6(4) . . . . ?
C24 C25 C26 C27 0.6(6) . . . . ?
C24 C25 C26 C29 -178.9(4) . . . . ?
C25 C26 C27 C28 0.6(6) . . . . ?
C29 C26 C27 C28 -179.8(4) . . . . ?
O3 C23 C28 C27 -177.3(3) . . . . ?
C24 C23 C28 C27 -3.5(6) . . . . ?
O3 C23 C28 C33 -1.7(5) . . . . ?
C24 C23 C28 C33 172.0(4) . . . . ?
C26 C27 C28 C23 0.8(6) . . . . ?
C26 C27 C28 C33 -174.7(4) . . . . ?
C27 C26 C29 C32 -9.6(6) . . . . ?
C25 C26 C29 C32 169.9(4) . . . . ?
C27 C26 C29 C30 111.6(5) . . . . ?
C25 C26 C29 C30 -68.9(5) . . . . ?
C27 C26 C29 C31 -129.0(5) . . . . ?
C25 C26 C29 C31 50.5(5) . . . . ?
C23 C28 C33 C35 -93.4(4) . . . . ?
C27 C28 C33 C35 82.0(4) . . . . ?
Zn3 O4 C34 C35 82.1(4) . . . . ?
Zn1 O4 C34 C35 -84.2(4) . . . . ?
Zn3 O4 C34 C39 -101.4(4) . . . . ?
Zn1 O4 C34 C39 92.3(3) . . . . ?
O4 C34 C35 C36 179.0(3) . . . . ?
C39 C34 C35 C36 2.5(5) . . . . ?
O4 C34 C35 C33 3.0(6) . . . . ?
C39 C34 C35 C33 -173.5(3) . . . . ?
C28 C33 C35 C36 -82.6(4) . . . . ?
C28 C33 C35 C34 93.5(4) . . . . ?
C34 C35 C36 C37 0.1(6) . . . . ?
C33 C35 C36 C37 176.2(4) . . . . ?
C35 C36 C37 C38 -1.7(6) . . . . ?
C35 C36 C37 C40 176.2(4) . . . . ?
C36 C37 C38 C39 0.8(6) . . . . ?
C40 C37 C38 C39 -177.2(4) . . . . ?
C37 C38 C39 C34 1.8(6) . . . . ?
C37 C38 C39 C44 -175.2(4) . . . . ?
O4 C34 C39 C38 180.0(3) . . . . ?
C35 C34 C39 C38 -3.4(5) . . . . ?
O4 C34 C39 C44 -3.1(5) . . . . ?
C35 C34 C39 C44 173.5(3) . . . . ?
C36 C37 C40 C41 7.6(6) . . . . ?
C38 C37 C40 C41 -174.6(4) . . . . ?
C36 C37 C40 C43 -112.7(4) . . . . ?
C38 C37 C40 C43 65.2(5) . . . . ?
C36 C37 C40 C42 127.9(4) . . . . ?
C38 C37 C40 C42 -54.3(5) . . . . ?
C38 C39 C44 C2 83.1(4) . . . . ?
C34 C39 C44 C2 -93.8(4) . . . . ?
C3 C2 C44 C39 -79.3(4) . . . . ?
C1 C2 C44 C39 96.5(4) . . . . ?
C1 O1 C45 C46 67.3(5) . . . . ?
Zn1 O1 C45 C46 -136.1(3) . . . . ?
O1 C45 C46 C47 173.0(3) . . . . ?
C45 C46 C47 C48 176.7(4) . . . . ?
C46 C47 C48 C49 175.4(4) . . . . ?
O10 Zn4 O7 C72 -57.9(3) . . . . ?
O3 Zn4 O7 C72 82.5(3) . . . . ?
O9 Zn4 O7 C72 -178.9(3) . . . . ?
Zn1 Zn4 O7 C72 132.0(2) . . . . ?
O10 Zn4 O7 Zn5 137.85(13) . . . . ?
O3 Zn4 O7 Zn5 -81.72(15) . . . . ?
O9 Zn4 O7 Zn5 16.83(16) . . . . ?
Zn1 Zn4 O7 Zn5 -32.3(2) . . . . ?
C94 O5 C50 C51 76.2(4) . . . . ?
Zn5 O5 C50 C51 -88.1(3) . . . . ?
C94 O5 C50 C55 -108.4(4) . . . . ?
Zn5 O5 C50 C55 87.3(3) . . . . ?
O5 C50 C51 C52 -177.8(3) . . . . ?
C55 C50 C51 C52 7.0(5) . . . . ?
O5 C50 C51 C93 0.4(5) . . . . ?
C55 C50 C51 C93 -174.8(3) . . . . ?
C50 C51 C52 C53 -2.1(5) . . . . ?
C93 C51 C52 C53 179.7(3) . . . . ?
C51 C52 C53 C54 -3.5(5) . . . . ?
C51 C52 C53 C56 172.7(3) . . . . ?
C52 C53 C54 C55 4.6(5) . . . . ?
C56 C53 C54 C55 -171.8(3) . . . . ?
C53 C54 C55 C50 0.0(5) . . . . ?
C53 C54 C55 C60 178.6(3) . . . . ?
O5 C50 C55 C54 178.6(3) . . . . ?
C51 C50 C55 C54 -6.1(5) . . . . ?
O5 C50 C55 C60 0.1(5) . . . . ?
C51 C50 C55 C60 175.4(3) . . . . ?
C54 C53 C56 C59 -176.7(4) . . . . ?
C52 C53 C56 C59 7.2(5) . . . . ?
C54 C53 C56 C58 62.8(5) . . . . ?
C52 C53 C56 C58 -113.3(4) . . . . ?
C54 C53 C56 C57 -56.5(5) . . . . ?
C52 C53 C56 C57 127.4(4) . . . . ?
C54 C55 C60 C62 77.0(4) . . . . ?
C50 C55 C60 C62 -104.5(4) . . . . ?
Zn6 O6 C61 C66 83.5(4) . . . . ?
Zn5 O6 C61 C66 -84.4(4) . . . . ?
Zn6 O6 C61 C62 -98.1(3) . . . . ?
Zn5 O6 C61 C62 94.1(4) . . . . ?
O6 C61 C62 C63 179.7(3) . . . . ?
C66 C61 C62 C63 -1.8(6) . . . . ?
O6 C61 C62 C60 -9.0(5) . . . . ?
C66 C61 C62 C60 169.5(4) . . . . ?
C55 C60 C62 C63 -137.3(4) . . . . ?
C55 C60 C62 C61 51.6(5) . . . . ?
C61 C62 C63 C64 0.1(6) . . . . ?
C60 C62 C63 C64 -171.1(4) . . . . ?
C62 C63 C64 C65 1.0(6) . . . . ?
C62 C63 C64 C67 177.0(4) . . . . ?
C63 C64 C65 C66 -0.6(6) . . . . ?
C67 C64 C65 C66 -176.4(4) . . . . ?
O6 C61 C66 C65 -179.4(3) . . . . ?
C62 C61 C66 C65 2.2(6) . . . . ?
O6 C61 C66 C71 8.1(6) . . . . ?
C62 C61 C66 C71 -170.3(3) . . . . ?
C64 C65 C66 C61 -1.0(6) . . . . ?
C64 C65 C66 C71 171.7(4) . . . . ?
C65 C64 C67 C68 -130.0(4) . . . . ?
C63 C64 C67 C68 54.3(5) . . . . ?
C65 C64 C67 C70 -8.7(6) . . . . ?
C63 C64 C67 C70 175.6(4) . . . . ?
C65 C64 C67 C69 110.2(4) . . . . ?
C63 C64 C67 C69 -65.6(5) . . . . ?
C61 C66 C71 C73 -46.1(5) . . . . ?
C65 C66 C71 C73 141.5(4) . . . . ?
Zn4 O7 C72 C73 104.3(3) . . . . ?
Zn5 O7 C72 C73 -91.5(3) . . . . ?
Zn4 O7 C72 C77 -79.7(4) . . . . ?
Zn5 O7 C72 C77 84.6(3) . . . . ?
O7 C72 C73 C74 -178.0(3) . . . . ?
C77 C72 C73 C74 6.0(5) . . . . ?
O7 C72 C73 C71 -1.5(5) . . . . ?
C77 C72 C73 C71 -177.5(3) . . . . ?
C66 C71 C73 C74 -85.6(4) . . . . ?
C66 C71 C73 C72 97.9(4) . . . . ?
C72 C73 C74 C75 -1.4(5) . . . . ?
C71 C73 C74 C75 -178.0(3) . . . . ?
C73 C74 C75 C76 -2.7(5) . . . . ?
C73 C74 C75 C78 173.7(3) . . . . ?
C74 C75 C76 C77 2.4(5) . . . . ?
C78 C75 C76 C77 -174.0(3) . . . . ?
C75 C76 C77 C72 2.0(5) . . . . ?
C75 C76 C77 C82 179.2(3) . . . . ?
O7 C72 C77 C76 177.7(3) . . . . ?
C73 C72 C77 C76 -6.3(5) . . . . ?
O7 C72 C77 C82 0.5(5) . . . . ?
C73 C72 C77 C82 176.5(3) . . . . ?
C76 C75 C78 C79 84.8(4) . . . . ?
C74 C75 C78 C79 -91.4(4) . . . . ?
C76 C75 C78 C80 -156.1(4) . . . . ?
C74 C75 C78 C80 27.7(5) . . . . ?
C76 C75 C78 C81 -34.8(5) . . . . ?
C74 C75 C78 C81 149.0(4) . . . . ?
C76 C77 C82 C84 80.5(4) . . . . ?
C72 C77 C82 C84 -102.4(4) . . . . ?
Zn6 O8 C83 C84 -87.1(4) . . . . ?
Zn5 O8 C83 C84 80.3(4) . . . . ?
Zn6 O8 C83 C88 92.9(4) . . . . ?
Zn5 O8 C83 C88 -99.7(4) . . . . ?
O8 C83 C84 C85 -179.8(3) . . . . ?
C88 C83 C84 C85 0.2(6) . . . . ?
O8 C83 C84 C82 -6.9(6) . . . . ?
C88 C83 C84 C82 173.1(4) . . . . ?
C77 C82 C84 C83 49.4(5) . . . . ?
C77 C82 C84 C85 -137.9(4) . . . . ?
C83 C84 C85 C86 0.1(6) . . . . ?
C82 C84 C85 C86 -172.8(4) . . . . ?
C84 C85 C86 C87 -1.3(6) . . . . ?
C84 C85 C86 C89 177.0(4) . . . . ?
C85 C86 C87 C88 2.2(6) . . . . ?
C89 C86 C87 C88 -176.1(4) . . . . ?
C86 C87 C88 C83 -1.9(6) . . . . ?
C86 C87 C88 C93 169.7(4) . . . . ?
O8 C83 C88 C87 -179.4(3) . . . . ?
C84 C83 C88 C87 0.7(6) . . . . ?
O8 C83 C88 C93 9.2(5) . . . . ?
C84 C83 C88 C93 -170.7(4) . . . . ?
C85 C86 C89 C91 -120.6(6) . . . . ?
C87 C86 C89 C91 57.5(7) . . . . ?
C85 C86 C89 C90 -0.1(7) . . . . ?
C87 C86 C89 C90 178.0(5) . . . . ?
C85 C86 C89 C92 120.4(5) . . . . ?
C87 C86 C89 C92 -61.5(6) . . . . ?
C87 C88 C93 C51 144.0(4) . . . . ?
C83 C88 C93 C51 -44.9(5) . . . . ?
C52 C51 C93 C88 -86.3(4) . . . . ?
C50 C51 C93 C88 95.6(5) . . . . ?
C50 O5 C94 C95 122.8(4) . . . . ?
Zn5 O5 C94 C95 -75.2(4) . . . . ?
O5 C94 C95 C96 176.8(3) . . . . ?
C94 C95 C96 C97 166.9(4) . . . . ?
C95 C96 C97 C98 -179.1(4) . . . . ?
C104 C99 C100 F1 -179.7(4) . . . . ?
Zn3 C99 C100 F1 0.1(6) . . . . ?
C104 C99 C100 C101 0.1(6) . . . . ?
Zn3 C99 C100 C101 179.9(3) . . . . ?
F1 C100 C101 F2 -0.8(6) . . . . ?
C99 C100 C101 F2 179.4(4) . . . . ?
F1 C100 C101 C102 179.5(4) . . . . ?
C99 C100 C101 C102 -0.3(7) . . . . ?
F2 C101 C102 F3 0.5(7) . . . . ?
C100 C101 C102 F3 -179.8(4) . . . . ?
F2 C101 C102 C103 -179.3(4) . . . . ?
C100 C101 C102 C103 0.4(7) . . . . ?
F3 C102 C103 F4 1.2(7) . . . . ?
C101 C102 C103 F4 -179.1(4) . . . . ?
F3 C102 C103 C104 179.9(4) . . . . ?
C101 C102 C103 C104 -0.3(7) . . . . ?
C100 C99 C104 F5 178.4(4) . . . . ?
Zn3 C99 C104 F5 -1.4(6) . . . . ?
C100 C99 C104 C103 0.0(7) . . . . ?
Zn3 C99 C104 C103 -179.8(4) . . . . ?
F4 C103 C104 F5 0.4(6) . . . . ?
C102 C103 C104 F5 -178.4(4) . . . . ?
F4 C103 C104 C99 178.8(4) . . . . ?
C102 C103 C104 C99 0.1(7) . . . . ?
C110 C105 C106 F6 -178.1(4) . . . . ?
Zn2 C105 C106 F6 1.0(6) . . . . ?
C110 C105 C106 C107 0.1(6) . . . . ?
Zn2 C105 C106 C107 179.2(3) . . . . ?
F6 C106 C107 F7 -1.9(6) . . . . ?
C105 C106 C107 F7 179.8(4) . . . . ?
F6 C106 C107 C108 178.3(4) . . . . ?
C105 C106 C107 C108 0.1(7) . . . . ?
F7 C107 C108 F8 0.0(7) . . . . ?
C106 C107 C108 F8 179.7(4) . . . . ?
F7 C107 C108 C109 179.3(4) . . . . ?
C106 C107 C108 C109 -1.0(7) . . . . ?
F8 C108 C109 F9 -0.1(7) . . . . ?
C107 C108 C109 F9 -179.4(4) . . . . ?
F8 C108 C109 C110 -179.1(4) . . . . ?
C107 C108 C109 C110 1.6(7) . . . . ?
C106 C105 C110 F10 179.8(4) . . . . ?
Zn2 C105 C110 F10 0.7(6) . . . . ?
C106 C105 C110 C109 0.6(7) . . . . ?
Zn2 C105 C110 C109 -178.5(4) . . . . ?
F9 C109 C110 F10 0.4(7) . . . . ?
C108 C109 C110 F10 179.3(4) . . . . ?
F9 C109 C110 C105 179.6(4) . . . . ?
C108 C109 C110 C105 -1.5(7) . . . . ?
C116 C111 C112 F11 -180.0(4) . . . . ?
Zn6 C111 C112 F11 1.9(6) . . . . ?
C116 C111 C112 C113 0.9(6) . . . . ?
Zn6 C111 C112 C113 -177.2(4) . . . . ?
F11 C112 C113 F12 -1.3(7) . . . . ?
C111 C112 C113 F12 177.8(4) . . . . ?
F11 C112 C113 C114 -179.8(4) . . . . ?
C111 C112 C113 C114 -0.7(7) . . . . ?
F12 C113 C114 F13 1.4(7) . . . . ?
C112 C113 C114 F13 180.0(4) . . . . ?
F12 C113 C114 C115 -178.5(4) . . . . ?
C112 C113 C114 C115 0.1(7) . . . . ?
F13 C114 C115 F14 0.7(7) . . . . ?
C113 C114 C115 F14 -179.4(4) . . . . ?
F13 C114 C115 C116 -179.7(4) . . . . ?
C113 C114 C115 C116 0.2(7) . . . . ?
C112 C111 C116 F15 179.3(4) . . . . ?
Zn6 C111 C116 F15 -2.6(5) . . . . ?
C112 C111 C116 C115 -0.6(6) . . . . ?
Zn6 C111 C116 C115 177.5(3) . . . . ?
F14 C115 C116 F15 -0.2(6) . . . . ?
C114 C115 C116 F15 -179.8(4) . . . . ?
F14 C115 C116 C111 179.6(4) . . . . ?
C114 C115 C116 C111 0.0(7) . . . . ?
